data_1529311
loop_
_publ_author_name
'Jiang, Hua-Wei'
'Tanaka, Takayuki'
'Osuka, Atsuhiro'

_publ_section_title
;
 Singly and doubly \b-to-\b platinum-bridged porphyrin dimers and their
 reductive eliminations
;
_journal_issue 11
_journal_name_full 'Chem. Sci.'
_journal_page_first 6102
_journal_paper_doi 10.1039/C5SC02553B
_journal_volume 6
_journal_year 2015
_chemical_formula_moiety 'C160 H170 N8 Ni2 P2 Pt, 4(C H Cl3), 0.8(C O), 0.2(O) '
_chemical_formula_sum 'C164.8 H174 Cl12 N8 Ni2 O P2 Pt'
_chemical_formula_weight 3082.57
_chemical_name_systematic
;       
2-2 Pt(II)(PPh3)2-bridged 18-18 directlylinked Ni(II) diporphyrin
;
_space_group_IT_number 15
_symmetry_cell_setting monoclinic
_symmetry_Int_Tables_number 15
_symmetry_space_group_name_Hall '-C 2yc'
_symmetry_space_group_name_H-M 'C 1 2/c 1'
_atom_sites_solution_hydrogens geom
_atom_sites_solution_primary direct
_atom_sites_solution_secondary difmap
_audit_creation_method SHELXL-97
_audit_update_record
;
2015-06-11 deposited with the CCDC.
2015-07-30 downloaded from the CCDC.
;
_cell_angle_alpha 90.00
_cell_angle_beta 102.600(5)
_cell_angle_gamma 90.00
_cell_formula_units_Z 8
_cell_length_a 64.086(14)
_cell_length_b 12.967(3)
_cell_length_c 40.547(8)
_cell_measurement_temperature 93(2)
_cell_measurement_theta_max 68.3
_cell_measurement_theta_min 6.5
_cell_volume 32883(12)
_computing_structure_refinement 'SHELXL-97 (Sheldrick, 1997)'
_computing_structure_solution 'SHELXS-97 (Sheldrick, 1990)'
_diffrn_ambient_temperature 93(2)
_diffrn_detector_area_resol_mean 5.8140
_diffrn_measured_fraction_theta_full 0.974
_diffrn_measured_fraction_theta_max 0.974
_diffrn_measurement_device_type 'Rigaku XtaLAB P200'
_diffrn_measurement_method \w
_diffrn_radiation_monochromator graphite
_diffrn_radiation_source 'fine-focus sealed tube'
_diffrn_radiation_type CuK\a
_diffrn_radiation_wavelength 1.54187
_diffrn_reflns_av_R_equivalents 0.1085
_diffrn_reflns_av_sigmaI/netI 0.0966
_diffrn_reflns_limit_h_max 74
_diffrn_reflns_limit_h_min -74
_diffrn_reflns_limit_k_max 12
_diffrn_reflns_limit_k_min -15
_diffrn_reflns_limit_l_max 47
_diffrn_reflns_limit_l_min -47
_diffrn_reflns_number 91610
_diffrn_reflns_theta_full 64.00
_diffrn_reflns_theta_max 64.00
_diffrn_reflns_theta_min 6.69
_exptl_absorpt_coefficient_mu 4.189
_exptl_absorpt_correction_T_max 0.8846
_exptl_absorpt_correction_T_min 0.3763
_exptl_absorpt_correction_type multi-scan
_exptl_absorpt_process_details 'REQAB (Rigaku, 1998)'
_exptl_crystal_colour red
_exptl_crystal_density_diffrn 1.245
_exptl_crystal_density_method 'not measured'
_exptl_crystal_description prism
_exptl_crystal_F_000 12758
_exptl_crystal_size_max 0.29
_exptl_crystal_size_mid 0.06
_exptl_crystal_size_min 0.03
_refine_diff_density_max 2.659
_refine_diff_density_min -3.537
_refine_diff_density_rms 0.157
_refine_ls_extinction_method none
_refine_ls_goodness_of_fit_ref 1.021
_refine_ls_hydrogen_treatment constr
_refine_ls_matrix_type full
_refine_ls_number_parameters 1808
_refine_ls_number_reflns 26569
_refine_ls_number_restraints 122
_refine_ls_restrained_S_all 1.024
_refine_ls_R_factor_all 0.1095
_refine_ls_R_factor_gt 0.0947
_refine_ls_shift/su_max 0.002
_refine_ls_shift/su_mean 0.000
_refine_ls_structure_factor_coef Fsqd
_refine_ls_weighting_details 'calc w=1/[\s^2^(Fo^2^)+(0.1650P)^2^+226.4370P] where P=(Fo^2^+2Fc^2^)/3'
_refine_ls_weighting_scheme calc
_refine_ls_wR_factor_gt 0.2538
_refine_ls_wR_factor_ref 0.2710
_reflns_number_gt 21151
_reflns_number_total 26569
_reflns_threshold_expression >2sigma(I)
_cod_data_source_file c5sc02553b2.cif
_cod_data_source_block 40702j4
_cod_depositor_comments 'Adding full bibliography for 1529308--1529312.cif.'
_cod_original_cell_volume 32884(12)
_cod_original_sg_symbol_H-M 'C 2/c '
_cod_original_formula_sum 'C164.80 H174 Cl12 N8 Ni2 O P2 Pt'
_cod_database_code 1529311

loop_
_symmetry_equiv_pos_as_xyz
'x, y, z'
'-x, y, -z+1/2'
'x+1/2, y+1/2, z'
'-x+1/2, y+1/2, -z+1/2'
'-x, -y, -z'
'x, -y, z-1/2'
'-x+1/2, -y+1/2, -z'
'x+1/2, -y+1/2, z-1/2'

loop_
_atom_site_label
_atom_site_type_symbol
_atom_site_fract_x
_atom_site_fract_y
_atom_site_fract_z
_atom_site_U_iso_or_equiv
_atom_site_adp_type
_atom_site_occupancy
_atom_site_symmetry_multiplicity
_atom_site_calc_flag
_atom_site_refinement_flags
_atom_site_disorder_assembly
_atom_site_disorder_group
C1 C 0.39753(11) 0.0587(6) 0.35972(18) 0.0337(15) Uani 1 1 d . . .
C2 C 0.39286(11) -0.0020(7) 0.32876(19) 0.0378(17) Uani 1 1 d . . .
C3 C 0.41198(11) -0.0412(6) 0.32618(18) 0.0316(15) Uani 1 1 d . . .
H1 H 0.4143 -0.0873 0.3091 0.038 Uiso 1 1 calc R . .
C4 C 0.42815(11) -0.0018(6) 0.35337(18) 0.0315(14) Uani 1 1 d . . .
C5 C 0.44995(11) -0.0106(6) 0.35589(18) 0.0323(15) Uani 1 1 d . . .
C6 C 0.46460(11) 0.0431(6) 0.3811(2) 0.0368(16) Uani 1 1 d . . .
C7 C 0.48677(12) 0.0605(8) 0.3806(2) 0.0463(19) Uani 1 1 d . . .
H2 H 0.4943 0.0323 0.3650 0.056 Uiso 1 1 calc R . .
C8 C 0.49478(12) 0.1241(7) 0.4065(2) 0.0448(19) Uani 1 1 d . . .
H3 H 0.5089 0.1517 0.4120 0.054 Uiso 1 1 calc R . .
C9 C 0.47806(11) 0.1426(6) 0.42441(19) 0.0379(16) Uani 1 1 d . . .
C10 C 0.48110(11) 0.1894(6) 0.45590(19) 0.0366(16) Uani 1 1 d . . .
C11 C 0.46599(11) 0.1796(6) 0.47561(19) 0.0386(16) Uani 1 1 d . . .
C12 C 0.46992(11) 0.1992(7) 0.5110(2) 0.0441(19) Uani 1 1 d . . .
H4 H 0.4824 0.2303 0.5243 0.053 Uiso 1 1 calc R . .
C13 C 0.45270(12) 0.1655(7) 0.5224(2) 0.0447(19) Uani 1 1 d . . .
H5 H 0.4513 0.1633 0.5452 0.054 Uiso 1 1 calc R . .
C14 C 0.43699(11) 0.1338(6) 0.49307(18) 0.0375(16) Uani 1 1 d . . .
C15 C 0.41598(11) 0.1085(6) 0.49296(18) 0.0368(16) Uani 1 1 d . . .
C16 C 0.40028(12) 0.1019(6) 0.46355(19) 0.0393(17) Uani 1 1 d . . .
C17 C 0.37791(11) 0.1023(6) 0.46130(19) 0.0402(17) Uani 1 1 d . . .
H6 H 0.3712 0.0973 0.4799 0.048 Uiso 1 1 calc R . .
C18 C 0.36768(11) 0.1110(6) 0.42864(18) 0.0385(17) Uani 1 1 d . . .
C19 C 0.38457(10) 0.1104(6) 0.40929(18) 0.0353(16) Uani 1 1 d . . .
C20 C 0.38183(10) 0.1002(6) 0.37516(17) 0.0322(15) Uani 1 1 d . . .
H7 H 0.3687 0.1221 0.3612 0.039 Uiso 1 1 calc R . .
C21 C 0.32016(10) -0.0041(6) 0.33370(17) 0.0298(14) Uani 1 1 d . . .
C22 C 0.32798(10) -0.0278(5) 0.30293(16) 0.0245(13) Uani 1 1 d . . .
C23 C 0.30990(10) -0.0117(5) 0.27793(19) 0.0305(15) Uani 1 1 d . . .
H8 H 0.3094 -0.0160 0.2544 0.037 Uiso 1 1 calc R . .
C24 C 0.29196(11) 0.0125(5) 0.29257(17) 0.0284(14) Uani 1 1 d . . .
C25 C 0.27065(11) 0.0222(6) 0.27545(19) 0.0328(16) Uani 1 1 d . . .
C26 C 0.25448(11) 0.0218(6) 0.29328(19) 0.0329(16) Uani 1 1 d . . .
C27 C 0.23287(11) -0.0030(6) 0.2778(2) 0.0385(17) Uani 1 1 d . . .
H9 H 0.2269 -0.0065 0.2542 0.046 Uiso 1 1 calc R . .
C28 C 0.22247(11) -0.0207(6) 0.3032(2) 0.0381(17) Uani 1 1 d . . .
H10 H 0.2081 -0.0431 0.3006 0.046 Uiso 1 1 calc R . .
C29 C 0.23728(11) 0.0009(6) 0.3347(2) 0.0353(16) Uani 1 1 d . . .
C30 C 0.23207(11) 0.0062(6) 0.36555(19) 0.0342(15) Uani 1 1 d . . .
C31 C 0.24578(11) 0.0549(6) 0.39295(17) 0.0319(15) Uani 1 1 d . . .
C32 C 0.23927(12) 0.0920(7) 0.4229(2) 0.0439(19) Uani 1 1 d . . .
H11 H 0.2263 0.0767 0.4296 0.053 Uiso 1 1 calc R . .
C33 C 0.25535(12) 0.1531(6) 0.43952(19) 0.0402(17) Uani 1 1 d . . .
H12 H 0.2555 0.1905 0.4597 0.048 Uiso 1 1 calc R . .
C34 C 0.27210(11) 0.1508(6) 0.42091(19) 0.0383(16) Uani 1 1 d . . .
C35 C 0.29280(11) 0.1886(6) 0.43311(18) 0.0372(16) Uani 1 1 d . . .
C36 C 0.30975(11) 0.1568(6) 0.41973(19) 0.0395(17) Uani 1 1 d . . .
C37 C 0.33194(12) 0.1748(7) 0.4353(2) 0.0419(18) Uani 1 1 d . . .
H13 H 0.3372 0.2185 0.4540 0.050 Uiso 1 1 calc R . .
C38 C 0.34402(11) 0.1171(6) 0.41786(18) 0.0372(16) Uani 1 1 d . . .
C39 C 0.32901(10) 0.0703(6) 0.39036(17) 0.0339(15) Uani 1 1 d . . .
C40 C 0.33395(11) 0.0122(6) 0.36478(18) 0.0329(15) Uani 1 1 d . . .
H14 H 0.3477 -0.0188 0.3686 0.039 Uiso 1 1 calc R . .
C41 C 0.45824(10) -0.0686(6) 0.32999(18) 0.0365(16) Uani 1 1 d . . .
C42 C 0.45262(11) -0.0413(6) 0.2958(2) 0.0386(17) Uani 1 1 d . . .
H15 H 0.4436 0.0169 0.2894 0.046 Uiso 1 1 calc R . .
C43 C 0.45951(11) -0.0947(7) 0.27138(19) 0.0413(18) Uani 1 1 d . . .
C44 C 0.47283(11) -0.1820(7) 0.2813(2) 0.0430(18) Uani 1 1 d . . .
H16 H 0.4776 -0.2213 0.2646 0.052 Uiso 1 1 calc R . .
C45 C 0.47901(11) -0.2105(6) 0.3151(2) 0.0402(17) Uani 1 1 d . . .
C46 C 0.47155(11) -0.1544(7) 0.33898(19) 0.0393(17) Uani 1 1 d . . .
H17 H 0.4755 -0.1744 0.3620 0.047 Uiso 1 1 calc R . .
C47 C 0.45306(14) -0.0631(9) 0.2337(2) 0.058(2) Uani 1 1 d . . .
C48 C 0.4349(3) 0.003(2) 0.2265(4) 0.208(15) Uani 1 1 d . . .
H68 H 0.4354 0.0502 0.2456 0.312 Uiso 1 1 calc R . .
H69 H 0.4219 -0.0383 0.2230 0.312 Uiso 1 1 calc R . .
H70 H 0.4351 0.0432 0.2061 0.312 Uiso 1 1 calc R . .
C49 C 0.4716(3) -0.0447(18) 0.2194(4) 0.157(10) Uani 1 1 d . . .
H71 H 0.4687 -0.0692 0.1960 0.235 Uiso 1 1 calc R . .
H72 H 0.4839 -0.0818 0.2327 0.235 Uiso 1 1 calc R . .
H73 H 0.4747 0.0293 0.2199 0.235 Uiso 1 1 calc R . .
C50 C 0.4432(3) -0.1645(16) 0.2142(4) 0.123(6) Uani 1 1 d . . .
H74 H 0.4293 -0.1794 0.2197 0.185 Uiso 1 1 calc R . .
H75 H 0.4529 -0.2227 0.2211 0.185 Uiso 1 1 calc R . .
H76 H 0.4412 -0.1538 0.1898 0.185 Uiso 1 1 calc R . .
C51 C 0.49430(12) -0.3022(7) 0.3265(2) 0.0436(18) Uani 1 1 d . . .
C52 C 0.51424(12) -0.2616(8) 0.3513(2) 0.055(2) Uani 1 1 d . . .
H77 H 0.5099 -0.2245 0.3697 0.082 Uiso 1 1 calc R . .
H78 H 0.5221 -0.2147 0.3394 0.082 Uiso 1 1 calc R . .
H79 H 0.5235 -0.3197 0.3605 0.082 Uiso 1 1 calc R . .
C53 C 0.50120(15) -0.3568(8) 0.2974(2) 0.057(2) Uani 1 1 d . . .
H80 H 0.5112 -0.4122 0.3063 0.086 Uiso 1 1 calc R . .
H81 H 0.5082 -0.3072 0.2850 0.086 Uiso 1 1 calc R . .
H82 H 0.4886 -0.3860 0.2820 0.086 Uiso 1 1 calc R . .
C54 C 0.48292(13) -0.3826(7) 0.3448(2) 0.050(2) Uani 1 1 d . . .
H83 H 0.4708 -0.4126 0.3287 0.075 Uiso 1 1 calc R . .
H84 H 0.4777 -0.3486 0.3631 0.075 Uiso 1 1 calc R . .
H85 H 0.4930 -0.4372 0.3543 0.075 Uiso 1 1 calc R . .
C55 C 0.50172(11) 0.2456(6) 0.46901(19) 0.0398(17) Uani 1 1 d . . .
C56 C 0.51632(11) 0.2125(6) 0.49794(19) 0.0380(16) Uani 1 1 d . . .
H18 H 0.5136 0.1510 0.5090 0.046 Uiso 1 1 calc R . .
C57 C 0.53479(11) 0.2692(6) 0.51052(19) 0.0392(17) Uani 1 1 d . . .
C58 C 0.53890(12) 0.3549(6) 0.4931(2) 0.0424(17) Uani 1 1 d . . .
H19 H 0.5517 0.3924 0.5013 0.051 Uiso 1 1 calc R . .
C59 C 0.52487(13) 0.3891(7) 0.4636(2) 0.0465(19) Uani 1 1 d . . .
C60 C 0.50628(12) 0.3317(6) 0.4517(2) 0.0434(18) Uani 1 1 d . . .
H20 H 0.4966 0.3521 0.4315 0.052 Uiso 1 1 calc R . .
C61 C 0.55056(12) 0.2325(7) 0.5429(2) 0.0438(18) Uani 1 1 d . . .
C62 C 0.57017(16) 0.3010(8) 0.5526(3) 0.068(3) Uani 1 1 d . . .
H86 H 0.5659 0.3690 0.5593 0.103 Uiso 1 1 calc R . .
H87 H 0.5769 0.3084 0.5332 0.103 Uiso 1 1 calc R . .
H88 H 0.5804 0.2697 0.5715 0.103 Uiso 1 1 calc R . .
C63 C 0.55840(15) 0.1238(8) 0.5364(3) 0.069(3) Uani 1 1 d . . .
H89 H 0.5651 0.1256 0.5169 0.103 Uiso 1 1 calc R . .
H90 H 0.5462 0.0762 0.5319 0.103 Uiso 1 1 calc R . .
H91 H 0.5689 0.1004 0.5564 0.103 Uiso 1 1 calc R . .
C64 C 0.53904(17) 0.2319(13) 0.5721(3) 0.089(4) Uani 1 1 d . . .
H92 H 0.5488 0.2069 0.5926 0.133 Uiso 1 1 calc R . .
H93 H 0.5266 0.1864 0.5665 0.133 Uiso 1 1 calc R . .
H94 H 0.5344 0.3020 0.5759 0.133 Uiso 1 1 calc R . .
C65 C 0.52908(16) 0.4837(8) 0.4432(3) 0.061(3) Uani 1 1 d . . .
C66 C 0.51054(15) 0.5606(7) 0.4413(3) 0.063(3) Uani 1 1 d . . .
H95 H 0.4976 0.5330 0.4264 0.095 Uiso 1 1 calc R . .
H96 H 0.5143 0.6265 0.4322 0.095 Uiso 1 1 calc R . .
H97 H 0.5079 0.5714 0.4639 0.095 Uiso 1 1 calc R . .
C67 C 0.55015(17) 0.5413(9) 0.4605(3) 0.072(3) Uani 1 1 d . . .
H98 H 0.5496 0.5591 0.4837 0.108 Uiso 1 1 calc R . .
H99 H 0.5516 0.6044 0.4478 0.108 Uiso 1 1 calc R . .
H100 H 0.5625 0.4964 0.4606 0.108 Uiso 1 1 calc R . .
C68 C 0.53115(19) 0.4478(9) 0.4076(3) 0.071(3) Uani 1 1 d . . .
H101 H 0.5426 0.3966 0.4098 0.106 Uiso 1 1 calc R . .
H102 H 0.5345 0.5072 0.3947 0.106 Uiso 1 1 calc R . .
H103 H 0.5176 0.4169 0.3957 0.106 Uiso 1 1 calc R . .
C69 C 0.40994(11) 0.0930(7) 0.52621(19) 0.0411(18) Uani 1 1 d . . .
C70 C 0.40519(17) -0.0089(8) 0.5350(3) 0.057(2) Uani 1 1 d . . .
H21 H 0.4059 -0.0635 0.5197 0.068 Uiso 1 1 calc R . .
C71 C 0.3997(2) -0.0303(8) 0.5647(3) 0.069(3) Uani 1 1 d . . .
C72 C 0.39938(15) 0.0534(9) 0.5873(2) 0.058(2) Uani 1 1 d . . .
H22 H 0.3961 0.0396 0.6086 0.070 Uiso 1 1 calc R . .
C73 C 0.40384(12) 0.1560(8) 0.57936(19) 0.046(2) Uani 1 1 d . . .
C74 C 0.40883(11) 0.1732(7) 0.54800(18) 0.0409(17) Uani 1 1 d . . .
H23 H 0.4115 0.2416 0.5416 0.049 Uiso 1 1 calc R . .
C75 C 0.40467(15) 0.2459(9) 0.6046(2) 0.058(2) Uani 1 1 d . . .
C76 C 0.3944(2) 0.3423(9) 0.5864(3) 0.077(3) Uani 1 1 d . . .
H104 H 0.4020 0.3617 0.5688 0.116 Uiso 1 1 calc R . .
H105 H 0.3953 0.3989 0.6027 0.116 Uiso 1 1 calc R . .
H106 H 0.3794 0.3284 0.5762 0.116 Uiso 1 1 calc R . .
C77 C 0.42842(16) 0.2659(11) 0.6201(3) 0.075(3) Uani 1 1 d . . .
H107 H 0.4359 0.2830 0.6021 0.113 Uiso 1 1 calc R . .
H108 H 0.4348 0.2040 0.6320 0.113 Uiso 1 1 calc R . .
H109 H 0.4297 0.3235 0.6361 0.113 Uiso 1 1 calc R . .
C78 C 0.39314(17) 0.2188(10) 0.6325(2) 0.071(3) Uani 1 1 d . . .
H110 H 0.3935 0.2782 0.6475 0.106 Uiso 1 1 calc R . .
H111 H 0.4003 0.1601 0.6455 0.106 Uiso 1 1 calc R . .
H112 H 0.3783 0.2006 0.6225 0.106 Uiso 1 1 calc R . .
C79 C 0.3944(3) -0.1410(11) 0.5724(4) 0.099(5) Uani 1 1 d . . .
C80 C 0.4117(3) -0.2134(11) 0.5664(4) 0.106(5) Uani 1 1 d . . .
H113 H 0.4257 -0.1885 0.5787 0.159 Uiso 1 1 calc R . .
H114 H 0.4115 -0.2161 0.5422 0.159 Uiso 1 1 calc R . .
H115 H 0.4092 -0.2826 0.5744 0.159 Uiso 1 1 calc R . .
C81 C 0.3877(3) -0.1547(12) 0.6030(4) 0.120(6) Uani 1 1 d . . .
H116 H 0.3848 -0.2279 0.6060 0.180 Uiso 1 1 calc R . .
H117 H 0.3746 -0.1147 0.6023 0.180 Uiso 1 1 calc R . .
H118 H 0.3989 -0.1310 0.6219 0.180 Uiso 1 1 calc R . .
C82 C 0.3729(3) -0.1756(15) 0.5439(4) 0.127(7) Uani 1 1 d . . .
H119 H 0.3705 -0.2499 0.5457 0.191 Uiso 1 1 calc R . .
H120 H 0.3750 -0.1593 0.5213 0.191 Uiso 1 1 calc R . .
H121 H 0.3604 -0.1380 0.5480 0.191 Uiso 1 1 calc R . .
C83 C 0.26476(11) 0.0238(5) 0.23817(18) 0.0310(15) Uani 1 1 d . . .
C84 C 0.27065(11) -0.0545(6) 0.21900(18) 0.0333(15) Uani 1 1 d . . .
H24 H 0.2791 -0.1099 0.2301 0.040 Uiso 1 1 calc R . .
C85 C 0.26459(11) -0.0549(6) 0.18373(19) 0.0359(15) Uani 1 1 d . . .
C86 C 0.25188(12) 0.0265(6) 0.16813(19) 0.0371(17) Uani 1 1 d . . .
H25 H 0.2479 0.0286 0.1442 0.044 Uiso 1 1 calc R . .
C87 C 0.24491(10) 0.1048(6) 0.18674(18) 0.0345(15) Uani 1 1 d . . .
C88 C 0.25148(10) 0.1023(6) 0.22176(17) 0.0319(15) Uani 1 1 d . . .
H26 H 0.2468 0.1549 0.2348 0.038 Uiso 1 1 calc R . .
C89 C 0.27131(14) -0.1429(6) 0.1637(2) 0.0469(19) Uani 1 1 d . . .
C90 C 0.26256(19) -0.2431(8) 0.1744(3) 0.071(3) Uani 1 1 d . . .
H122 H 0.2687 -0.2557 0.1984 0.107 Uiso 1 1 calc R . .
H123 H 0.2663 -0.3000 0.1609 0.107 Uiso 1 1 calc R . .
H124 H 0.2470 -0.2383 0.1709 0.107 Uiso 1 1 calc R . .
C91 C 0.26313(18) -0.1307(9) 0.1251(2) 0.069(3) Uani 1 1 d . . .
H125 H 0.2475 -0.1276 0.1198 0.103 Uiso 1 1 calc R . .
H126 H 0.2678 -0.1898 0.1135 0.103 Uiso 1 1 calc R . .
H127 H 0.2689 -0.0670 0.1176 0.103 Uiso 1 1 calc R . .
C92 C 0.29609(15) -0.1489(8) 0.1712(2) 0.059(2) Uani 1 1 d . . .
H128 H 0.3018 -0.0860 0.1631 0.089 Uiso 1 1 calc R . .
H129 H 0.3005 -0.2089 0.1597 0.089 Uiso 1 1 calc R . .
H130 H 0.3016 -0.1555 0.1956 0.089 Uiso 1 1 calc R . .
C93 C 0.23069(12) 0.1926(7) 0.16839(19) 0.0419(17) Uani 1 1 d . . .
C94 C 0.24378(14) 0.2530(7) 0.1472(2) 0.053(2) Uani 1 1 d . . .
H131 H 0.2486 0.2059 0.1315 0.079 Uiso 1 1 calc R . .
H132 H 0.2562 0.2844 0.1623 0.079 Uiso 1 1 calc R . .
H133 H 0.2349 0.3071 0.1344 0.079 Uiso 1 1 calc R . .
C95 C 0.21064(12) 0.1473(7) 0.1454(2) 0.051(2) Uani 1 1 d . . .
H134 H 0.2029 0.1055 0.1589 0.077 Uiso 1 1 calc R . .
H135 H 0.2148 0.1041 0.1281 0.077 Uiso 1 1 calc R . .
H136 H 0.2014 0.2035 0.1345 0.077 Uiso 1 1 calc R . .
C96 C 0.22356(16) 0.2680(8) 0.1927(2) 0.057(2) Uani 1 1 d . . .
H137 H 0.2140 0.3198 0.1798 0.086 Uiso 1 1 calc R . .
H138 H 0.2361 0.3022 0.2065 0.086 Uiso 1 1 calc R . .
H139 H 0.2160 0.2303 0.2075 0.086 Uiso 1 1 calc R . .
C97 C 0.21110(12) -0.0385(6) 0.3690(2) 0.0376(17) Uani 1 1 d . . .
C98 C 0.19183(13) 0.0068(7) 0.3528(2) 0.0429(18) Uani 1 1 d . . .
H27 H 0.1918 0.0733 0.3429 0.051 Uiso 1 1 calc R . .
C99 C 0.17239(12) -0.0461(7) 0.3511(2) 0.0436(19) Uani 1 1 d . . .
C100 C 0.17356(13) -0.1427(7) 0.3670(2) 0.050(2) Uani 1 1 d . . .
H28 H 0.1606 -0.1788 0.3664 0.060 Uiso 1 1 calc R . .
C101 C 0.19216(13) -0.1882(7) 0.3834(2) 0.051(2) Uani 1 1 d . . .
C102 C 0.21125(13) -0.1331(6) 0.38471(19) 0.0418(17) Uani 1 1 d . . .
H29 H 0.2244 -0.1614 0.3966 0.050 Uiso 1 1 calc R . .
C103 C 0.15115(14) -0.0056(7) 0.3313(2) 0.051(2) Uani 1 1 d . . .
C104 C 0.14361(18) -0.0717(10) 0.2993(3) 0.079(3) Uani 1 1 d . . .
H140 H 0.1540 -0.0663 0.2849 0.118 Uiso 1 1 calc R . .
H141 H 0.1297 -0.0469 0.2869 0.118 Uiso 1 1 calc R . .
H142 H 0.1424 -0.1438 0.3058 0.118 Uiso 1 1 calc R . .
C105 C 0.15237(14) 0.1070(8) 0.3191(3) 0.063(3) Uani 1 1 d . . .
H143 H 0.1558 0.1531 0.3387 0.094 Uiso 1 1 calc R . .
H144 H 0.1386 0.1267 0.3047 0.094 Uiso 1 1 calc R . .
H145 H 0.1635 0.1124 0.3061 0.094 Uiso 1 1 calc R . .
C106 C 0.13413(17) -0.0093(10) 0.3526(4) 0.084(4) Uani 1 1 d . . .
H146 H 0.1337 -0.0787 0.3621 0.126 Uiso 1 1 calc R . .
H147 H 0.1201 0.0073 0.3384 0.126 Uiso 1 1 calc R . .
H148 H 0.1377 0.0409 0.3710 0.126 Uiso 1 1 calc R . .
C107 C 0.19237(16) -0.2976(8) 0.3973(3) 0.060(2) Uani 1 1 d . . .
C108 C 0.1862(2) -0.3727(9) 0.3667(4) 0.095(4) Uani 1 1 d . . .
H149 H 0.1720 -0.3543 0.3534 0.142 Uiso 1 1 calc R . .
H150 H 0.1859 -0.4435 0.3750 0.142 Uiso 1 1 calc R . .
H151 H 0.1967 -0.3674 0.3526 0.142 Uiso 1 1 calc R . .
C109 C 0.21447(17) -0.3309(8) 0.4185(3) 0.066(3) Uani 1 1 d . . .
H152 H 0.2250 -0.3300 0.4042 0.099 Uiso 1 1 calc R . .
H153 H 0.2135 -0.4007 0.4272 0.099 Uiso 1 1 calc R . .
H154 H 0.2189 -0.2830 0.4374 0.099 Uiso 1 1 calc R . .
C110 C 0.1764(2) -0.3067(11) 0.4198(4) 0.091(4) Uani 1 1 d . . .
H155 H 0.1787 -0.2505 0.4363 0.136 Uiso 1 1 calc R . .
H156 H 0.1784 -0.3731 0.4317 0.136 Uiso 1 1 calc R . .
H157 H 0.1618 -0.3026 0.4059 0.136 Uiso 1 1 calc R . .
C111 C 0.29691(12) 0.2555(6) 0.4642(2) 0.0409(17) Uani 1 1 d . . .
C112 C 0.30578(12) 0.2115(7) 0.49529(19) 0.0418(17) Uani 1 1 d . . .
H30 H 0.3086 0.1396 0.4967 0.050 Uiso 1 1 calc R . .
C113 C 0.31059(11) 0.2717(7) 0.52463(18) 0.0413(18) Uani 1 1 d . . .
C114 C 0.30614(15) 0.3752(7) 0.5215(2) 0.055(2) Uani 1 1 d . . .
H31 H 0.3096 0.4180 0.5409 0.066 Uiso 1 1 calc R . .
C115 C 0.29649(19) 0.4201(8) 0.4898(3) 0.065(3) Uani 1 1 d . . .
C116 C 0.29223(17) 0.3588(8) 0.4618(2) 0.061(2) Uani 1 1 d . . .
H32 H 0.2860 0.3880 0.4405 0.073 Uiso 1 1 calc R . .
C117 C 0.31966(18) 0.2193(10) 0.5583(2) 0.072(3) Uani 1 1 d . . .
C118 C 0.3024(2) 0.1479(11) 0.5672(3) 0.093(4) Uani 1 1 d . . .
H158 H 0.2897 0.1888 0.5686 0.139 Uiso 1 1 calc R . .
H159 H 0.3080 0.1145 0.5890 0.139 Uiso 1 1 calc R . .
H160 H 0.2984 0.0952 0.5496 0.139 Uiso 1 1 calc R . .
C119 C 0.3392(2) 0.1531(11) 0.5556(3) 0.093(4) Uani 1 1 d . . .
H161 H 0.3354 0.1070 0.5361 0.139 Uiso 1 1 calc R . .
H162 H 0.3436 0.1120 0.5763 0.139 Uiso 1 1 calc R . .
H163 H 0.3510 0.1981 0.5529 0.139 Uiso 1 1 calc R . .
C120 C 0.3265(2) 0.2949(12) 0.5874(3) 0.097(4) Uani 1 1 d . . .
H164 H 0.3365 0.3453 0.5815 0.146 Uiso 1 1 calc R . .
H165 H 0.3335 0.2571 0.6078 0.146 Uiso 1 1 calc R . .
H166 H 0.3139 0.3308 0.5917 0.146 Uiso 1 1 calc R . .
C121 C 0.2913(3) 0.5373(10) 0.4869(4) 0.119(6) Uani 1 1 d DU . .
C122 C 0.3109(3) 0.5963(15) 0.4825(6) 0.197(10) Uani 1 1 d DU . .
H167 H 0.3156 0.5705 0.4625 0.295 Uiso 1 1 calc R . .
H168 H 0.3225 0.5866 0.5026 0.295 Uiso 1 1 calc R . .
H169 H 0.3075 0.6698 0.4796 0.295 Uiso 1 1 calc R . .
C123 C 0.2740(4) 0.5649(17) 0.4560(5) 0.219(12) Uani 1 1 d DU . .
H170 H 0.2779 0.5369 0.4357 0.328 Uiso 1 1 calc R . .
H171 H 0.2727 0.6400 0.4540 0.328 Uiso 1 1 calc R . .
H172 H 0.2603 0.5354 0.4583 0.328 Uiso 1 1 calc R . .
C124 C 0.2848(4) 0.5799(12) 0.5169(4) 0.169(9) Uani 1 1 d DU . .
H173 H 0.2723 0.5423 0.5209 0.253 Uiso 1 1 calc R . .
H174 H 0.2812 0.6530 0.5132 0.253 Uiso 1 1 calc R . .
H175 H 0.2967 0.5727 0.5367 0.253 Uiso 1 1 calc R . .
C125 C 0.36493(11) -0.2029(6) 0.37077(18) 0.0347(15) Uani 1 1 d . . .
C126 C 0.34695(13) -0.2382(8) 0.3817(2) 0.050(2) Uani 1 1 d . . .
H33 H 0.3352 -0.2671 0.3660 0.060 Uiso 1 1 calc R . .
C127 C 0.34640(16) -0.2305(10) 0.4157(3) 0.068(3) Uani 1 1 d . . .
H34 H 0.3343 -0.2555 0.4233 0.081 Uiso 1 1 calc R . .
C128 C 0.36319(15) -0.1871(9) 0.4384(2) 0.063(3) Uani 1 1 d . . .
H35 H 0.3626 -0.1810 0.4616 0.076 Uiso 1 1 calc R . .
C129 C 0.38079(14) -0.1525(7) 0.4276(2) 0.050(2) Uani 1 1 d . . .
H36 H 0.3925 -0.1240 0.4435 0.060 Uiso 1 1 calc R . .
C130 C 0.38168(12) -0.1585(6) 0.3941(2) 0.0411(17) Uani 1 1 d . . .
H37 H 0.3938 -0.1323 0.3868 0.049 Uiso 1 1 calc R . .
C131 C 0.38825(11) -0.2539(6) 0.31781(19) 0.0354(16) Uani 1 1 d . . .
C132 C 0.40371(12) -0.3039(7) 0.3421(2) 0.0448(18) Uani 1 1 d . . .
H38 H 0.4021 -0.3093 0.3647 0.054 Uiso 1 1 calc R . .
C133 C 0.42153(12) -0.3459(7) 0.3327(3) 0.055(2) Uani 1 1 d . . .
H39 H 0.4323 -0.3779 0.3494 0.066 Uiso 1 1 calc R . .
C134 C 0.42389(13) -0.3421(7) 0.3001(3) 0.055(2) Uani 1 1 d . . .
H40 H 0.4362 -0.3714 0.2943 0.066 Uiso 1 1 calc R . .
C135 C 0.40825(13) -0.2951(7) 0.2752(2) 0.054(2) Uani 1 1 d . . .
H41 H 0.4096 -0.2934 0.2524 0.064 Uiso 1 1 calc R . .
C136 C 0.39066(12) -0.2511(7) 0.2846(2) 0.0466(19) Uani 1 1 d . . .
H42 H 0.3800 -0.2184 0.2679 0.056 Uiso 1 1 calc R . .
C137 C 0.34488(10) -0.2905(6) 0.30559(18) 0.0353(16) Uani 1 1 d . . .
C138 C 0.34639(11) -0.3899(6) 0.3184(2) 0.0406(17) Uani 1 1 d . . .
H43 H 0.3563 -0.4040 0.3390 0.049 Uiso 1 1 calc R . .
C139 C 0.33399(12) -0.4684(6) 0.3022(2) 0.0427(18) Uani 1 1 d . . .
H44 H 0.3351 -0.5358 0.3116 0.051 Uiso 1 1 calc R . .
C140 C 0.31968(12) -0.4481(6) 0.2717(2) 0.0449(19) Uani 1 1 d . . .
H45 H 0.3112 -0.5023 0.2601 0.054 Uiso 1 1 calc R . .
C141 C 0.31782(12) -0.3498(8) 0.2584(2) 0.052(2) Uani 1 1 d . . .
H46 H 0.3081 -0.3366 0.2375 0.062 Uiso 1 1 calc R . .
C142 C 0.33016(12) -0.2705(7) 0.2753(2) 0.0443(18) Uani 1 1 d . . .
H47 H 0.3286 -0.2025 0.2664 0.053 Uiso 1 1 calc R . .
C143 C 0.36280(14) 0.0757(7) 0.23417(19) 0.0466(19) Uani 1 1 d . . .
C144 C 0.37356(16) 0.1368(8) 0.2147(2) 0.062(2) Uani 1 1 d . . .
H48 H 0.3795 0.2015 0.2228 0.074 Uiso 1 1 calc R . .
C145 C 0.3754(2) 0.0996(10) 0.1828(3) 0.076(3) Uani 1 1 d . . .
H49 H 0.3822 0.1408 0.1689 0.092 Uiso 1 1 calc R . .
C146 C 0.36733(19) 0.0041(9) 0.1714(3) 0.069(3) Uani 1 1 d . . .
H50 H 0.3692 -0.0213 0.1502 0.082 Uiso 1 1 calc R . .
C147 C 0.35653(19) -0.0546(9) 0.1911(3) 0.068(3) Uani 1 1 d . . .
H51 H 0.3506 -0.1192 0.1829 0.081 Uiso 1 1 calc R . .
C148 C 0.35444(17) -0.0194(7) 0.2223(2) 0.056(2) Uani 1 1 d . . .
H52 H 0.3473 -0.0605 0.2358 0.067 Uiso 1 1 calc R . .
C149 C 0.37913(13) 0.2217(7) 0.2861(2) 0.0459(19) Uani 1 1 d . . .
C150 C 0.37357(15) 0.3250(7) 0.2898(2) 0.053(2) Uani 1 1 d . . .
H53 H 0.3590 0.3443 0.2871 0.064 Uiso 1 1 calc R . .
C151 C 0.38969(16) 0.3993(8) 0.2974(3) 0.064(3) Uani 1 1 d . . .
H54 H 0.3858 0.4692 0.2999 0.077 Uiso 1 1 calc R . .
C152 C 0.41058(17) 0.3756(9) 0.3015(3) 0.072(3) Uani 1 1 d . . .
H55 H 0.4211 0.4283 0.3063 0.086 Uiso 1 1 calc R . .
C153 C 0.41662(15) 0.2742(8) 0.2986(3) 0.064(3) Uani 1 1 d . . .
H56 H 0.4313 0.2566 0.3021 0.077 Uiso 1 1 calc R . .
C154 C 0.40099(13) 0.1977(7) 0.2904(2) 0.052(2) Uani 1 1 d . . .
H57 H 0.4052 0.1284 0.2878 0.062 Uiso 1 1 calc R . .
C155 C 0.33393(12) 0.1896(7) 0.2667(2) 0.049(2) Uani 1 1 d . . .
C156 C 0.32216(15) 0.2043(8) 0.2336(3) 0.063(3) Uani 1 1 d . . .
H58 H 0.3283 0.1864 0.2150 0.076 Uiso 1 1 calc R . .
C157 C 0.30200(18) 0.2442(10) 0.2277(4) 0.085(4) Uani 1 1 d . . .
H59 H 0.2939 0.2512 0.2053 0.102 Uiso 1 1 calc R . .
C158 C 0.29339(18) 0.2744(8) 0.2545(5) 0.092(5) Uani 1 1 d . . .
H60 H 0.2794 0.3031 0.2504 0.110 Uiso 1 1 calc R . .
C159 C 0.30509(17) 0.2632(8) 0.2878(4) 0.075(3) Uani 1 1 d . . .
H61 H 0.2991 0.2857 0.3060 0.090 Uiso 1 1 calc R . .
C160 C 0.32573(14) 0.2189(7) 0.2947(3) 0.057(2) Uani 1 1 d . . .
H62 H 0.3337 0.2093 0.3172 0.068 Uiso 1 1 calc R . .
C161 C 0.2044(2) 0.4287(14) 0.0407(3) 0.083(5) Uani 0.704(7) 1 d PDU A 1
H63 H 0.2077 0.4996 0.0501 0.100 Uiso 0.704(7) 1 calc PR A 1
C162 C 0.1224(3) 0.0372(13) 0.5221(6) 0.175(10) Uani 1 1 d DU . .
H64 H 0.1282 0.0105 0.5454 0.210 Uiso 1 1 calc R . .
C163 C 0.1660(4) 0.1001(15) 0.6054(4) 0.132(7) Uani 1 1 d . . .
H65 H 0.1647 0.1387 0.5837 0.158 Uiso 1 1 calc R . .
C164 C 0.0587(2) 0.1344(12) 0.5925(3) 0.092(4) Uani 1 1 d . . .
H66 H 0.0572 0.2101 0.5879 0.110 Uiso 1 1 calc R . .
Ni1 Ni 0.432005(17) 0.10091(9) 0.41952(3) 0.0317(3) Uani 1 1 d . . .
Ni2 Ni 0.282638(17) 0.05677(10) 0.35998(3) 0.0317(3) Uani 1 1 d . . .
N1 N 0.41878(9) 0.0550(5) 0.37553(15) 0.0322(12) Uani 1 1 d . . .
N2 N 0.45946(9) 0.0944(5) 0.40816(15) 0.0345(13) Uani 1 1 d . . .
N3 N 0.44547(9) 0.1434(5) 0.46454(15) 0.0357(13) Uani 1 1 d . . .
N4 N 0.40438(9) 0.1054(5) 0.43110(14) 0.0340(13) Uani 1 1 d . . .
N5 N 0.29885(9) 0.0198(4) 0.32740(15) 0.0306(13) Uani 1 1 d . . .
N6 N 0.25707(9) 0.0261(5) 0.32788(16) 0.0327(13) Uani 1 1 d . . .
N7 N 0.26613(9) 0.0897(5) 0.39278(14) 0.0351(13) Uani 1 1 d . . .
N8 N 0.30830(9) 0.0962(5) 0.39187(14) 0.0354(13) Uani 1 1 d . . .
Cl1 Cl 0.21967(11) 0.4047(5) 0.00982(19) 0.116(2) Uani 0.704(7) 1 d PDU A 1
Cl2 Cl 0.17717(8) 0.4215(4) 0.02083(14) 0.0984(17) Uani 0.704(7) 1 d PDU A 1
Cl3 Cl 0.21090(13) 0.3396(5) 0.07310(14) 0.123(3) Uani 0.704(7) 1 d PDU A 1
Cl4 Cl 0.14245(8) 0.1016(4) 0.50667(13) 0.1383(17) Uani 1 1 d DU . .
Cl5 Cl 0.10135(11) 0.1244(5) 0.52211(18) 0.170(2) Uani 1 1 d DU . .
Cl6 Cl 0.11246(11) -0.0644(5) 0.4947(2) 0.197(3) Uani 1 1 d DU . .
Cl7 Cl 0.19126(10) 0.1245(4) 0.62940(13) 0.1343(16) Uani 1 1 d . . .
Cl8 Cl 0.14479(10) 0.1515(4) 0.62573(13) 0.146(2) Uani 1 1 d . . .
Cl9 Cl 0.16108(10) -0.0257(3) 0.59497(12) 0.1306(16) Uani 1 1 d . . .
Cl10 Cl 0.08535(7) 0.1082(5) 0.60726(13) 0.1435(19) Uani 1 1 d . . .
Cl11 Cl 0.04351(6) 0.1023(4) 0.62279(11) 0.1183(14) Uani 1 1 d . . .
Cl12 Cl 0.04787(7) 0.0685(3) 0.55485(11) 0.1115(12) Uani 1 1 d . . .
Pt1 Pt 0.360596(4) -0.02625(2) 0.307349(7) 0.03054(13) Uani 1 1 d . . .
P1 P 0.36421(3) -0.19281(15) 0.32590(4) 0.0324(4) Uani 1 1 d . . .
P2 P 0.35931(3) 0.11962(16) 0.27566(5) 0.0388(4) Uani 1 1 d . . .
Cl13 Cl 0.23674(17) 0.3259(10) 0.0498(3) 0.096(4) Uani 0.296(7) 1 d PDU A 2
Cl14 Cl 0.1971(2) 0.3793(12) 0.0647(4) 0.111(5) Uani 0.296(7) 1 d PDU A 2
Cl15 Cl 0.2040(3) 0.4076(11) -0.0019(3) 0.112(5) Uani 0.296(7) 1 d PDU A 2
C165 C 0.2158(3) 0.416(2) 0.0416(5) 0.080(13) Uani 0.296(7) 1 d PDU A 2
H67 H 0.2213 0.4877 0.0478 0.096 Uiso 0.296(7) 1 calc PR A 2
O1 O 0.5110(13) 0.251(5) 0.1797(19) 0.18(3) Uiso 0.20 1 d PDU . .
O2 O 0.4177(15) 0.377(7) 0.2333(19) 0.21(3) Uiso 0.20 1 d PDU . .
C167 C 0.5188(6) 0.159(3) 0.2035(10) 0.041(8) Uiso 0.20 1 d PDU . .
C166 C 0.4205(8) 0.318(4) 0.2021(13) 0.065(12) Uiso 0.20 1 d PDU . .
O3 O 0.0714(11) 0.057(6) 0.2941(19) 0.15(2) Uiso 0.20 1 d PDU . .
O5 O 0.422(2) 0.393(11) 0.128(4) 0.28(5) Uiso 0.20 1 d PDU . .
C168 C 0.438(3) 0.458(15) 0.153(5) 0.27(6) Uiso 0.20 1 d PDU . .
C169 C 0.0505(17) 0.013(11) 0.273(4) 0.20(4) Uiso 0.20 1 d PDU . .
O6 O 0.4809(10) 0.232(6) 0.1600(18) 0.14(2) Uiso 0.20 1 d P . .

loop_
_atom_site_aniso_label
_atom_site_aniso_U_11
_atom_site_aniso_U_22
_atom_site_aniso_U_33
_atom_site_aniso_U_23
_atom_site_aniso_U_13
_atom_site_aniso_U_12
C1 0.033(3) 0.039(4) 0.030(4) -0.005(3) 0.008(3) 0.000(3)
C2 0.025(3) 0.062(5) 0.025(4) 0.009(3) 0.003(3) -0.003(3)
C3 0.040(4) 0.032(4) 0.024(4) -0.005(3) 0.009(3) 0.000(3)
C4 0.039(4) 0.029(4) 0.028(4) -0.007(3) 0.009(3) -0.003(3)
C5 0.038(4) 0.033(4) 0.026(4) -0.007(3) 0.006(3) -0.006(3)
C6 0.034(4) 0.036(4) 0.039(4) -0.004(3) 0.007(3) -0.006(3)
C7 0.038(4) 0.065(6) 0.039(5) -0.008(4) 0.015(3) -0.005(4)
C8 0.038(4) 0.057(5) 0.038(4) -0.001(4) 0.006(3) -0.014(3)
C9 0.038(4) 0.039(4) 0.036(4) -0.001(3) 0.007(3) -0.006(3)
C10 0.039(4) 0.035(4) 0.032(4) -0.003(3) 0.000(3) -0.008(3)
C11 0.040(4) 0.042(5) 0.033(4) -0.006(3) 0.006(3) -0.002(3)
C12 0.036(4) 0.056(5) 0.035(4) -0.020(4) -0.002(3) -0.005(3)
C13 0.040(4) 0.057(5) 0.037(4) -0.006(4) 0.006(3) -0.006(3)
C14 0.038(4) 0.045(5) 0.027(4) -0.004(3) 0.001(3) -0.003(3)
C15 0.041(4) 0.042(4) 0.028(4) -0.002(3) 0.008(3) -0.002(3)
C16 0.041(4) 0.044(5) 0.033(4) -0.003(3) 0.009(3) 0.000(3)
C17 0.039(4) 0.046(5) 0.036(4) -0.008(3) 0.011(3) -0.004(3)
C18 0.042(4) 0.046(5) 0.027(4) -0.009(3) 0.007(3) -0.003(3)
C19 0.030(3) 0.043(4) 0.031(4) -0.004(3) 0.003(3) 0.000(3)
C20 0.033(3) 0.040(4) 0.021(3) -0.008(3) 0.001(3) -0.002(3)
C21 0.029(3) 0.036(4) 0.024(4) -0.001(3) 0.007(3) 0.000(3)
C22 0.039(3) 0.018(3) 0.016(3) -0.004(2) 0.005(3) -0.006(2)
C23 0.029(3) 0.033(4) 0.029(4) -0.009(3) 0.004(3) 0.002(3)
C24 0.035(3) 0.027(4) 0.021(4) -0.001(3) 0.002(3) -0.004(3)
C25 0.031(3) 0.035(4) 0.031(4) -0.005(3) 0.002(3) -0.002(3)
C26 0.037(4) 0.036(4) 0.026(4) -0.007(3) 0.006(3) 0.001(3)
C27 0.034(4) 0.047(5) 0.032(4) -0.008(3) 0.001(3) 0.002(3)
C28 0.029(3) 0.045(5) 0.039(4) -0.010(3) 0.006(3) 0.001(3)
C29 0.033(4) 0.032(4) 0.041(4) -0.003(3) 0.009(3) -0.002(3)
C30 0.040(4) 0.032(4) 0.031(4) 0.000(3) 0.009(3) 0.002(3)
C31 0.038(4) 0.034(4) 0.024(4) -0.001(3) 0.006(3) 0.005(3)
C32 0.040(4) 0.060(5) 0.034(4) 0.000(4) 0.013(3) 0.006(4)
C33 0.045(4) 0.045(5) 0.032(4) -0.006(3) 0.011(3) 0.004(3)
C34 0.041(4) 0.038(4) 0.037(4) 0.003(3) 0.009(3) 0.006(3)
C35 0.045(4) 0.039(4) 0.027(4) -0.006(3) 0.006(3) 0.003(3)
C36 0.041(4) 0.044(5) 0.033(4) 0.003(3) 0.009(3) 0.001(3)
C37 0.044(4) 0.047(5) 0.034(4) -0.015(3) 0.006(3) -0.009(3)
C38 0.036(4) 0.047(5) 0.030(4) -0.008(3) 0.010(3) -0.002(3)
C39 0.030(3) 0.045(4) 0.023(3) -0.002(3) -0.001(3) 0.005(3)
C40 0.035(4) 0.041(4) 0.021(4) -0.005(3) 0.005(3) -0.003(3)
C41 0.031(3) 0.049(5) 0.030(4) -0.009(3) 0.008(3) -0.003(3)
C42 0.034(4) 0.048(5) 0.034(4) 0.005(3) 0.009(3) 0.004(3)
C43 0.036(4) 0.058(5) 0.031(4) 0.001(3) 0.010(3) 0.005(3)
C44 0.038(4) 0.058(5) 0.036(4) -0.004(4) 0.013(3) 0.004(3)
C45 0.034(3) 0.045(5) 0.042(4) 0.008(3) 0.010(3) 0.005(3)
C46 0.035(3) 0.053(5) 0.030(4) -0.004(3) 0.009(3) -0.004(3)
C47 0.048(5) 0.095(8) 0.033(5) 0.003(5) 0.009(4) 0.012(5)
C48 0.204(19) 0.38(4) 0.051(9) 0.078(14) 0.048(10) 0.24(2)
C49 0.136(13) 0.27(3) 0.088(11) 0.096(14) 0.077(11) 0.111(16)
C50 0.116(11) 0.19(2) 0.061(9) -0.019(10) 0.007(7) -0.024(11)
C51 0.042(4) 0.044(5) 0.045(5) 0.004(4) 0.013(3) 0.003(3)
C52 0.039(4) 0.063(6) 0.059(6) 0.008(5) 0.007(4) 0.008(4)
C53 0.068(5) 0.054(6) 0.056(6) 0.009(4) 0.026(4) 0.021(4)
C54 0.047(4) 0.051(5) 0.053(5) 0.009(4) 0.012(4) 0.006(4)
C55 0.038(4) 0.042(5) 0.038(4) -0.006(3) 0.005(3) -0.007(3)
C56 0.042(4) 0.037(4) 0.035(4) 0.003(3) 0.008(3) -0.004(3)
C57 0.041(4) 0.043(5) 0.030(4) -0.001(3) -0.001(3) 0.004(3)
C58 0.042(4) 0.037(4) 0.042(4) -0.001(3) -0.004(3) -0.007(3)
C59 0.047(4) 0.047(5) 0.040(5) 0.006(4) -0.002(3) -0.009(4)
C60 0.049(4) 0.039(5) 0.038(4) 0.006(3) -0.001(3) -0.014(3)
C61 0.039(4) 0.042(5) 0.044(5) 0.006(4) -0.003(3) 0.000(3)
C62 0.074(6) 0.056(6) 0.055(6) 0.008(5) -0.030(5) -0.007(5)
C63 0.053(5) 0.048(6) 0.091(8) 0.007(5) -0.016(5) 0.006(4)
C64 0.064(6) 0.162(14) 0.036(5) 0.028(7) 0.002(4) 0.025(7)
C65 0.060(6) 0.055(6) 0.059(6) 0.017(5) -0.007(4) -0.027(4)
C66 0.069(6) 0.035(5) 0.075(7) 0.017(5) -0.005(5) -0.011(4)
C67 0.068(6) 0.066(7) 0.073(8) 0.014(6) -0.003(5) -0.031(5)
C68 0.087(7) 0.058(7) 0.064(7) 0.025(5) 0.011(5) -0.012(5)
C69 0.034(3) 0.054(5) 0.034(4) 0.002(4) 0.004(3) -0.002(3)
C70 0.081(6) 0.048(5) 0.048(6) -0.002(4) 0.028(5) 0.002(4)
C71 0.094(8) 0.054(7) 0.074(8) 0.006(5) 0.047(6) 0.001(5)
C72 0.068(6) 0.071(7) 0.041(5) 0.005(5) 0.025(4) 0.002(5)
C73 0.040(4) 0.070(6) 0.027(4) -0.001(4) 0.008(3) 0.000(4)
C74 0.038(4) 0.055(5) 0.029(4) -0.004(3) 0.005(3) -0.002(3)
C75 0.067(5) 0.072(7) 0.040(5) -0.014(4) 0.020(4) -0.012(5)
C76 0.101(8) 0.052(7) 0.088(9) -0.005(6) 0.043(7) 0.007(6)
C77 0.076(6) 0.107(10) 0.044(6) -0.015(6) 0.012(5) -0.026(6)
C78 0.085(7) 0.091(8) 0.043(5) -0.016(5) 0.027(5) -0.007(6)
C79 0.161(13) 0.067(8) 0.086(10) 0.008(7) 0.062(9) -0.006(8)
C80 0.153(13) 0.070(9) 0.111(12) 0.022(8) 0.064(10) 0.016(9)
C81 0.174(16) 0.082(10) 0.128(14) 0.003(9) 0.084(12) -0.023(10)
C82 0.180(17) 0.123(15) 0.082(10) -0.014(10) 0.036(10) -0.066(13)
C83 0.036(4) 0.031(4) 0.024(4) -0.003(3) 0.003(3) 0.000(3)
C84 0.037(3) 0.036(4) 0.027(4) -0.004(3) 0.007(3) -0.001(3)
C85 0.041(4) 0.035(4) 0.029(4) -0.002(3) 0.001(3) 0.002(3)
C86 0.050(4) 0.036(4) 0.022(4) -0.003(3) 0.000(3) -0.002(3)
C87 0.033(3) 0.037(4) 0.033(4) 0.004(3) 0.004(3) -0.002(3)
C88 0.037(3) 0.033(4) 0.026(4) -0.010(3) 0.007(3) -0.002(3)
C89 0.076(5) 0.034(4) 0.031(4) -0.005(3) 0.011(4) 0.011(4)
C90 0.101(8) 0.043(6) 0.068(7) -0.014(5) 0.015(6) -0.017(5)
C91 0.101(8) 0.067(7) 0.035(5) -0.024(5) 0.008(5) 0.013(6)
C92 0.079(6) 0.048(6) 0.055(6) -0.002(4) 0.026(5) 0.022(5)
C93 0.049(4) 0.044(5) 0.033(4) 0.006(3) 0.009(3) 0.007(3)
C94 0.057(5) 0.046(5) 0.055(5) 0.016(4) 0.013(4) 0.010(4)
C95 0.040(4) 0.057(6) 0.054(5) 0.011(4) 0.003(3) 0.003(4)
C96 0.074(6) 0.052(6) 0.045(5) 0.008(4) 0.009(4) 0.028(5)
C97 0.043(4) 0.035(4) 0.037(4) -0.009(3) 0.013(3) -0.002(3)
C98 0.047(4) 0.043(5) 0.041(5) -0.011(4) 0.014(3) -0.001(3)
C99 0.040(4) 0.045(5) 0.048(5) -0.013(4) 0.014(3) -0.003(3)
C100 0.048(4) 0.052(5) 0.055(5) -0.008(4) 0.021(4) -0.012(4)
C101 0.053(5) 0.050(5) 0.054(5) -0.006(4) 0.021(4) -0.007(4)
C102 0.057(4) 0.038(5) 0.032(4) -0.002(3) 0.013(3) 0.002(3)
C103 0.045(4) 0.052(5) 0.052(6) -0.016(4) 0.004(4) -0.005(4)
C104 0.072(7) 0.081(8) 0.074(8) -0.035(7) -0.006(5) 0.008(6)
C105 0.046(5) 0.062(6) 0.074(7) -0.012(5) 0.002(4) 0.008(4)
C106 0.051(6) 0.083(9) 0.123(12) -0.011(8) 0.030(6) 0.004(5)
C107 0.076(6) 0.049(6) 0.056(6) 0.000(4) 0.016(5) -0.009(4)
C108 0.134(11) 0.044(7) 0.094(10) -0.004(6) 0.000(8) -0.009(7)
C109 0.083(7) 0.050(6) 0.066(7) 0.018(5) 0.019(5) -0.013(5)
C110 0.089(8) 0.093(10) 0.102(10) 0.039(8) 0.047(7) -0.006(7)
C111 0.042(4) 0.043(5) 0.038(4) -0.008(3) 0.009(3) -0.001(3)
C112 0.050(4) 0.041(5) 0.033(4) -0.011(3) 0.007(3) 0.000(3)
C113 0.040(4) 0.056(5) 0.028(4) -0.010(3) 0.007(3) -0.003(3)
C114 0.074(6) 0.046(5) 0.051(5) -0.016(4) 0.028(4) -0.012(4)
C115 0.106(8) 0.050(6) 0.046(6) -0.003(4) 0.030(5) 0.001(5)
C116 0.091(7) 0.052(6) 0.044(5) 0.006(4) 0.025(5) 0.007(5)
C117 0.087(7) 0.084(8) 0.038(5) -0.015(5) -0.002(5) 0.031(6)
C118 0.149(12) 0.081(9) 0.050(7) 0.021(6) 0.026(7) 0.021(8)
C119 0.097(8) 0.113(11) 0.050(6) -0.013(6) -0.025(6) 0.048(8)
C120 0.140(11) 0.098(10) 0.040(6) -0.012(6) -0.008(6) 0.036(9)
C121 0.246(18) 0.047(7) 0.079(10) -0.015(6) 0.067(10) 0.008(9)
C122 0.22(2) 0.090(13) 0.33(3) 0.061(16) 0.16(2) -0.006(13)
C123 0.32(3) 0.098(15) 0.17(2) -0.039(15) -0.090(19) 0.058(17)
C124 0.36(3) 0.064(10) 0.113(13) 0.015(9) 0.109(16) 0.051(13)
C125 0.038(3) 0.031(4) 0.033(4) -0.004(3) 0.003(3) 0.004(3)
C126 0.045(4) 0.065(6) 0.040(5) -0.014(4) 0.007(3) -0.006(4)
C127 0.065(6) 0.090(8) 0.052(6) 0.006(5) 0.022(5) -0.005(5)
C128 0.064(6) 0.081(7) 0.044(5) 0.002(5) 0.011(4) 0.001(5)
C129 0.066(5) 0.052(5) 0.026(4) -0.003(4) -0.002(3) 0.004(4)
C130 0.040(4) 0.042(5) 0.038(4) 0.002(3) 0.002(3) 0.007(3)
C131 0.038(4) 0.027(4) 0.041(4) -0.008(3) 0.007(3) -0.002(3)
C132 0.042(4) 0.043(5) 0.048(5) -0.002(4) 0.006(3) 0.002(3)
C133 0.035(4) 0.048(5) 0.077(7) -0.003(5) 0.000(4) 0.007(3)
C134 0.043(4) 0.053(6) 0.070(6) -0.022(5) 0.017(4) 0.003(4)
C135 0.047(4) 0.059(6) 0.060(6) -0.019(5) 0.023(4) 0.002(4)
C136 0.042(4) 0.049(5) 0.047(5) -0.008(4) 0.007(3) -0.002(3)
C137 0.026(3) 0.042(4) 0.038(4) -0.014(3) 0.006(3) 0.001(3)
C138 0.032(3) 0.039(4) 0.051(5) -0.002(4) 0.011(3) -0.002(3)
C139 0.045(4) 0.033(4) 0.048(5) -0.011(3) 0.006(3) -0.006(3)
C140 0.044(4) 0.034(4) 0.056(5) -0.015(4) 0.010(4) -0.006(3)
C141 0.039(4) 0.061(6) 0.046(5) -0.022(4) -0.012(3) 0.003(4)
C142 0.045(4) 0.045(5) 0.040(4) -0.012(4) 0.004(3) 0.007(3)
C143 0.070(5) 0.050(5) 0.021(4) 0.009(3) 0.012(3) 0.008(4)
C144 0.081(6) 0.056(6) 0.049(6) 0.007(5) 0.016(5) 0.006(5)
C145 0.103(8) 0.088(9) 0.044(6) 0.010(6) 0.030(5) 0.005(7)
C146 0.093(8) 0.073(7) 0.039(6) 0.000(5) 0.014(5) 0.015(6)
C147 0.104(8) 0.054(6) 0.045(6) -0.006(5) 0.017(5) 0.010(5)
C148 0.087(7) 0.056(6) 0.024(5) 0.002(4) 0.009(4) -0.003(5)
C149 0.058(5) 0.043(5) 0.039(4) -0.004(4) 0.017(4) -0.001(4)
C150 0.062(5) 0.048(5) 0.050(5) -0.006(4) 0.013(4) -0.007(4)
C151 0.075(6) 0.031(5) 0.085(8) -0.004(5) 0.014(5) -0.010(4)
C152 0.067(6) 0.055(7) 0.093(8) -0.004(6) 0.018(5) -0.014(5)
C153 0.054(5) 0.061(7) 0.078(7) 0.020(5) 0.014(5) -0.005(4)
C154 0.053(5) 0.036(5) 0.067(6) 0.011(4) 0.016(4) 0.001(4)
C155 0.041(4) 0.037(5) 0.062(6) 0.004(4) -0.004(4) 0.003(3)
C156 0.062(5) 0.045(6) 0.071(7) 0.016(5) -0.011(4) -0.003(4)
C157 0.059(6) 0.063(8) 0.119(11) 0.025(7) -0.009(6) 0.000(5)
C158 0.054(6) 0.032(6) 0.175(16) 0.027(7) -0.007(8) -0.001(4)
C159 0.066(6) 0.032(5) 0.132(11) 0.000(6) 0.033(7) -0.003(4)
C160 0.053(5) 0.039(5) 0.081(7) -0.005(5) 0.021(4) 0.005(4)
C161 0.106(12) 0.076(11) 0.061(10) -0.017(8) 0.002(9) 0.007(10)
C162 0.128(13) 0.182(17) 0.221(19) -0.020(15) 0.046(13) -0.034(12)
C163 0.22(2) 0.114(14) 0.080(11) -0.015(10) 0.065(12) -0.034(13)
C164 0.105(9) 0.087(10) 0.079(9) 0.016(7) 0.012(7) -0.007(7)
Ni1 0.0321(6) 0.0358(7) 0.0266(6) -0.0036(5) 0.0049(4) -0.0043(5)
Ni2 0.0315(6) 0.0408(7) 0.0223(6) -0.0055(5) 0.0050(4) 0.0013(5)
N1 0.033(3) 0.037(3) 0.025(3) -0.003(2) 0.003(2) 0.000(2)
N2 0.032(3) 0.041(4) 0.029(3) -0.004(3) 0.004(2) -0.012(2)
N3 0.040(3) 0.036(4) 0.030(3) -0.004(3) 0.006(2) -0.006(3)
N4 0.038(3) 0.039(4) 0.024(3) -0.001(3) 0.003(2) -0.002(2)
N5 0.034(3) 0.032(3) 0.024(3) -0.005(2) 0.002(2) 0.002(2)
N6 0.033(3) 0.034(4) 0.032(3) -0.003(2) 0.008(2) 0.001(2)
N7 0.037(3) 0.045(4) 0.022(3) -0.009(3) 0.004(2) -0.003(3)
N8 0.034(3) 0.046(4) 0.025(3) -0.005(3) 0.006(2) 0.003(3)
Cl1 0.116(4) 0.102(4) 0.134(6) -0.010(4) 0.037(4) -0.015(3)
Cl2 0.099(3) 0.088(4) 0.106(4) 0.026(3) 0.018(3) 0.000(2)
Cl3 0.204(7) 0.076(4) 0.067(3) 0.005(3) -0.018(4) 0.002(4)
Cl4 0.153(4) 0.133(4) 0.117(3) -0.008(3) 0.005(3) -0.052(3)
Cl5 0.205(6) 0.141(5) 0.170(6) -0.008(4) 0.054(4) 0.009(4)
Cl6 0.174(5) 0.117(4) 0.300(9) -0.054(5) 0.052(5) -0.035(4)
Cl7 0.198(5) 0.093(3) 0.115(3) 0.010(3) 0.040(3) -0.010(3)
Cl8 0.214(5) 0.087(3) 0.113(3) -0.006(2) -0.019(3) 0.040(3)
Cl9 0.208(5) 0.090(3) 0.090(3) 0.001(2) 0.023(3) 0.003(3)
Cl10 0.104(3) 0.206(6) 0.119(4) 0.025(4) 0.022(2) -0.013(3)
Cl11 0.101(2) 0.153(4) 0.097(3) 0.032(3) 0.0127(19) -0.003(2)
Cl12 0.129(3) 0.090(3) 0.111(3) -0.004(2) 0.019(2) 0.029(2)
Pt1 0.03025(19) 0.0371(2) 0.02377(19) -0.00505(11) 0.00480(12) 0.00056(10)
P1 0.0288(8) 0.0351(10) 0.0315(9) -0.0061(7) 0.0026(6) 0.0000(7)
P2 0.0469(10) 0.0342(11) 0.0334(10) 0.0006(8) 0.0045(7) 0.0022(8)
Cl13 0.098(7) 0.094(8) 0.084(7) -0.003(6) -0.006(5) -0.009(6)
Cl14 0.142(11) 0.098(10) 0.104(10) -0.030(8) 0.050(8) -0.019(8)
Cl15 0.178(13) 0.085(8) 0.064(7) -0.007(6) 0.003(7) 0.009(9)
C165 0.081(19) 0.066(19) 0.09(2) -0.013(15) 0.003(16) 0.005(15)

loop_
_atom_type_symbol
_atom_type_description
_atom_type_scat_dispersion_real
_atom_type_scat_dispersion_imag
_atom_type_scat_source
C C 0.0181 0.0091 'International Tables Vol C Tables 4.2.6.8 and 6.1.1.4'
H H 0.0000 0.0000 'International Tables Vol C Tables 4.2.6.8 and 6.1.1.4'
N N 0.0311 0.0180 'International Tables Vol C Tables 4.2.6.8 and 6.1.1.4'
Cl Cl 0.3639 0.7018 'International Tables Vol C Tables 4.2.6.8 and 6.1.1.4'
Ni Ni -3.0029 0.5091 'International Tables Vol C Tables 4.2.6.8 and 6.1.1.4'
Pt Pt -4.5932 6.9264 'International Tables Vol C Tables 4.2.6.8 and 6.1.1.4'
P P 0.2955 0.4335 'International Tables Vol C Tables 4.2.6.8 and 6.1.1.4'
O O 0.0492 0.0322 'International Tables Vol C Tables 4.2.6.8 and 6.1.1.4'

loop_
_geom_angle_atom_site_label_1
_geom_angle_atom_site_label_2
_geom_angle_atom_site_label_3
_geom_angle
N1 C1 C20 122.7(6)
N1 C1 C2 112.3(6)
C20 C1 C2 124.0(6)
C3 C2 C1 104.5(6)
C3 C2 Pt1 138.2(7)
C1 C2 Pt1 116.1(5)
C2 C3 C4 108.8(6)
C2 C3 H1 125.6
C4 C3 H1 125.6
C5 C4 N1 124.5(6)
C5 C4 C3 125.2(6)
N1 C4 C3 110.1(6)
C4 C5 C6 120.9(6)
C4 C5 C41 120.2(6)
C6 C5 C41 118.6(6)
N2 C6 C5 125.2(6)
N2 C6 C7 109.9(6)
C5 C6 C7 124.6(7)
C8 C7 C6 107.1(7)
C8 C7 H2 126.4
C6 C7 H2 126.4
C7 C8 C9 107.2(7)
C7 C8 H3 126.4
C9 C8 H3 126.4
N2 C9 C10 124.8(6)
N2 C9 C8 110.2(7)
C10 C9 C8 124.4(7)
C9 C10 C11 120.9(7)
C9 C10 C55 118.3(6)
C11 C10 C55 120.7(7)
N3 C11 C10 125.5(7)
N3 C11 C12 109.6(6)
C10 C11 C12 124.8(7)
C13 C12 C11 107.8(6)
C13 C12 H4 126.1
C11 C12 H4 126.1
C12 C13 C14 106.6(7)
C12 C13 H5 126.7
C14 C13 H5 126.7
C15 C14 N3 125.2(6)
C15 C14 C13 125.1(7)
N3 C14 C13 109.4(6)
C16 C15 C14 122.7(7)
C16 C15 C69 119.1(6)
C14 C15 C69 118.1(6)
C15 C16 N4 123.9(6)
C15 C16 C17 126.2(7)
N4 C16 C17 109.6(6)
C18 C17 C16 109.4(6)
C18 C17 H6 125.3
C16 C17 H6 125.3
C17 C18 C19 105.5(6)
C17 C18 C38 122.7(6)
C19 C18 C38 131.8(7)
C20 C19 N4 122.9(6)
C20 C19 C18 126.6(6)
N4 C19 C18 109.9(6)
C19 C20 C1 122.9(6)
C19 C20 H7 118.5
C1 C20 H7 118.5
N5 C21 C40 123.1(6)
N5 C21 C22 113.5(6)
C40 C21 C22 122.2(6)
C23 C22 C21 101.8(6)
C23 C22 Pt1 137.5(5)
C21 C22 Pt1 116.8(5)
C22 C23 C24 110.4(6)
C22 C23 H8 124.8
C24 C23 H8 124.8
N5 C24 C25 124.0(6)
N5 C24 C23 109.2(6)
C25 C24 C23 126.7(7)
C26 C25 C24 120.1(7)
C26 C25 C83 118.7(6)
C24 C25 C83 121.0(6)
N6 C26 C25 126.4(7)
N6 C26 C27 110.3(6)
C25 C26 C27 122.4(7)
C28 C27 C26 107.1(7)
C28 C27 H9 126.5
C26 C27 H9 126.5
C27 C28 C29 107.5(6)
C27 C28 H10 126.2
C29 C28 H10 126.2
C30 C29 N6 125.8(7)
C30 C29 C28 125.2(7)
N6 C29 C28 108.6(6)
C29 C30 C31 120.7(7)
C29 C30 C97 118.0(7)
C31 C30 C97 121.3(6)
N7 C31 C30 124.8(6)
N7 C31 C32 109.9(6)
C30 C31 C32 124.5(6)
C33 C32 C31 106.5(6)
C33 C32 H11 126.7
C31 C32 H11 126.7
C32 C33 C34 107.4(7)
C32 C33 H12 126.3
C34 C33 H12 126.3
N7 C34 C35 124.5(6)
N7 C34 C33 110.0(6)
C35 C34 C33 124.4(7)
C36 C35 C34 121.6(7)
C36 C35 C111 119.5(7)
C34 C35 C111 118.5(6)
N8 C36 C35 125.6(7)
N8 C36 C37 109.8(6)
C35 C36 C37 124.4(7)
C38 C37 C36 107.4(7)
C38 C37 H13 126.3
C36 C37 H13 126.3
C37 C38 C39 105.7(6)
C37 C38 C18 122.0(7)
C39 C38 C18 132.3(6)
C40 C39 N8 123.2(6)
C40 C39 C38 126.2(6)
N8 C39 C38 110.5(6)
C39 C40 C21 124.3(7)
C39 C40 H14 117.9
C21 C40 H14 117.9
C46 C41 C42 118.0(7)
C46 C41 C5 120.7(7)
C42 C41 C5 121.3(7)
C43 C42 C41 122.6(7)
C43 C42 H15 118.7
C41 C42 H15 118.7
C42 C43 C44 118.1(7)
C42 C43 C47 121.6(8)
C44 C43 C47 120.2(7)
C45 C44 C43 121.0(7)
C45 C44 H16 119.5
C43 C44 H16 119.5
C46 C45 C44 119.0(7)
C46 C45 C51 119.4(7)
C44 C45 C51 121.7(7)
C45 C46 C41 121.4(7)
C45 C46 H17 119.3
C41 C46 H17 119.3
C48 C47 C49 121.6(15)
C48 C47 C43 113.0(8)
C49 C47 C43 111.8(9)
C48 C47 C50 100.3(15)
C49 C47 C50 102.2(13)
C43 C47 C50 105.2(10)
C47 C48 H68 109.5
C47 C48 H69 109.5
H68 C48 H69 109.5
C47 C48 H70 109.5
H68 C48 H70 109.5
H69 C48 H70 109.5
C47 C49 H71 109.5
C47 C49 H72 109.5
H71 C49 H72 109.5
C47 C49 H73 109.5
H71 C49 H73 109.5
H72 C49 H73 109.5
C47 C50 H74 109.5
C47 C50 H75 109.5
H74 C50 H75 109.5
C47 C50 H76 109.5
H74 C50 H76 109.5
H75 C50 H76 109.5
C53 C51 C52 109.0(7)
C53 C51 C45 113.5(7)
C52 C51 C45 108.3(7)
C53 C51 C54 107.8(7)
C52 C51 C54 109.1(7)
C45 C51 C54 109.0(6)
C51 C52 H77 109.5
C51 C52 H78 109.5
H77 C52 H78 109.5
C51 C52 H79 109.5
H77 C52 H79 109.5
H78 C52 H79 109.5
C51 C53 H80 109.5
C51 C53 H81 109.5
H80 C53 H81 109.5
C51 C53 H82 109.5
H80 C53 H82 109.5
H81 C53 H82 109.5
C51 C54 H83 109.5
C51 C54 H84 109.5
H83 C54 H84 109.5
C51 C54 H85 109.5
H83 C54 H85 109.5
H84 C54 H85 109.5
C60 C55 C56 119.7(7)
C60 C55 C10 118.7(7)
C56 C55 C10 121.6(7)
C57 C56 C55 120.3(7)
C57 C56 H18 119.8
C55 C56 H18 119.8
C58 C57 C56 118.8(7)
C58 C57 C61 121.5(7)
C56 C57 C61 119.6(7)
C57 C58 C59 122.4(7)
C57 C58 H19 118.8
C59 C58 H19 118.8
C60 C59 C58 117.7(8)
C60 C59 C65 118.4(7)
C58 C59 C65 123.8(7)
C55 C60 C59 120.9(8)
C55 C60 H20 119.5
C59 C60 H20 119.5
C62 C61 C64 108.5(9)
C62 C61 C63 107.3(7)
C64 C61 C63 111.1(9)
C62 C61 C57 112.9(7)
C64 C61 C57 108.8(7)
C63 C61 C57 108.2(7)
C61 C62 H86 109.5
C61 C62 H87 109.5
H86 C62 H87 109.5
C61 C62 H88 109.5
H86 C62 H88 109.5
H87 C62 H88 109.5
C61 C63 H89 109.5
C61 C63 H90 109.5
H89 C63 H90 109.5
C61 C63 H91 109.5
H89 C63 H91 109.5
H90 C63 H91 109.5
C61 C64 H92 109.5
C61 C64 H93 109.5
H92 C64 H93 109.5
C61 C64 H94 109.5
H92 C64 H94 109.5
H93 C64 H94 109.5
C59 C65 C66 108.7(8)
C59 C65 C68 108.9(8)
C66 C65 C68 111.6(9)
C59 C65 C67 112.1(8)
C66 C65 C67 107.1(9)
C68 C65 C67 108.5(9)
C65 C66 H95 109.5
C65 C66 H96 109.5
H95 C66 H96 109.5
C65 C66 H97 109.5
H95 C66 H97 109.5
H96 C66 H97 109.5
C65 C67 H98 109.5
C65 C67 H99 109.5
H98 C67 H99 109.5
C65 C67 H100 109.5
H98 C67 H100 109.5
H99 C67 H100 109.5
C65 C68 H101 109.5
C65 C68 H102 109.5
H101 C68 H102 109.5
C65 C68 H103 109.5
H101 C68 H103 109.5
H102 C68 H103 109.5
C74 C69 C70 119.9(8)
C74 C69 C15 122.5(8)
C70 C69 C15 117.6(7)
C71 C70 C69 121.8(9)
C71 C70 H21 119.1
C69 C70 H21 119.1
C70 C71 C72 117.3(9)
C70 C71 C79 119.3(10)
C72 C71 C79 123.4(10)
C73 C72 C71 122.6(8)
C73 C72 H22 118.7
C71 C72 H22 118.7
C74 C73 C72 117.1(8)
C74 C73 C75 120.1(8)
C72 C73 C75 122.6(7)
C69 C74 C73 121.2(8)
C69 C74 H23 119.4
C73 C74 H23 119.4
C78 C75 C76 108.7(9)
C78 C75 C77 109.4(8)
C76 C75 C77 110.0(10)
C78 C75 C73 111.5(8)
C76 C75 C73 110.5(8)
C77 C75 C73 106.7(8)
C75 C76 H104 109.5
C75 C76 H105 109.5
H104 C76 H105 109.5
C75 C76 H106 109.5
H104 C76 H106 109.5
H105 C76 H106 109.5
C75 C77 H107 109.5
C75 C77 H108 109.5
H107 C77 H108 109.5
C75 C77 H109 109.5
H107 C77 H109 109.5
H108 C77 H109 109.5
C75 C78 H110 109.5
C75 C78 H111 109.5
H110 C78 H111 109.5
C75 C78 H112 109.5
H110 C78 H112 109.5
H111 C78 H112 109.5
C81 C79 C80 116.1(14)
C81 C79 C71 115.1(13)
C80 C79 C71 110.4(11)
C81 C79 C82 102.1(14)
C80 C79 C82 104.4(14)
C71 C79 C82 107.4(13)
C79 C80 H113 109.5
C79 C80 H114 109.5
H113 C80 H114 109.5
C79 C80 H115 109.5
H113 C80 H115 109.5
H114 C80 H115 109.5
C79 C81 H116 109.5
C79 C81 H117 109.5
H116 C81 H117 109.5
C79 C81 H118 109.5
H116 C81 H118 109.5
H117 C81 H118 109.5
C79 C82 H119 109.5
C79 C82 H120 109.5
H119 C82 H120 109.5
C79 C82 H121 109.5
H119 C82 H121 109.5
H120 C82 H121 109.5
C84 C83 C88 118.7(7)
C84 C83 C25 121.7(7)
C88 C83 C25 119.4(6)
C83 C84 C85 121.9(7)
C83 C84 H24 119.0
C85 C84 H24 119.0
C86 C85 C84 117.7(7)
C86 C85 C89 122.0(7)
C84 C85 C89 120.2(7)
C87 C86 C85 121.9(7)
C87 C86 H25 119.1
C85 C86 H25 119.1
C88 C87 C86 118.3(7)
C88 C87 C93 121.7(7)
C86 C87 C93 120.0(7)
C87 C88 C83 121.3(6)
C87 C88 H26 119.3
C83 C88 H26 119.3
C90 C89 C85 108.9(7)
C90 C89 C91 108.3(8)
C85 C89 C91 113.1(7)
C90 C89 C92 109.1(8)
C85 C89 C92 109.2(7)
C91 C89 C92 108.2(7)
C89 C90 H122 109.5
C89 C90 H123 109.5
H122 C90 H123 109.5
C89 C90 H124 109.5
H122 C90 H124 109.5
H123 C90 H124 109.5
C89 C91 H125 109.5
C89 C91 H126 109.5
H125 C91 H126 109.5
C89 C91 H127 109.5
H125 C91 H127 109.5
H126 C91 H127 109.5
C89 C92 H128 109.5
C89 C92 H129 109.5
H128 C92 H129 109.5
C89 C92 H130 109.5
H128 C92 H130 109.5
H129 C92 H130 109.5
C96 C93 C95 108.0(7)
C96 C93 C94 108.1(8)
C95 C93 C94 110.1(7)
C96 C93 C87 112.9(6)
C95 C93 C87 109.8(7)
C94 C93 C87 107.9(6)
C93 C94 H131 109.5
C93 C94 H132 109.5
H131 C94 H132 109.5
C93 C94 H133 109.5
H131 C94 H133 109.5
H132 C94 H133 109.5
C93 C95 H134 109.5
C93 C95 H135 109.5
H134 C95 H135 109.5
C93 C95 H136 109.5
H134 C95 H136 109.5
H135 C95 H136 109.5
C93 C96 H137 109.5
C93 C96 H138 109.5
H137 C96 H138 109.5
C93 C96 H139 109.5
H137 C96 H139 109.5
H138 C96 H139 109.5
C102 C97 C98 120.4(7)
C102 C97 C30 118.1(7)
C98 C97 C30 120.9(8)
C97 C98 C99 120.1(9)
C97 C98 H27 120.0
C99 C98 H27 120.0
C100 C99 C98 116.9(8)
C100 C99 C103 120.3(7)
C98 C99 C103 122.7(9)
C101 C100 C99 124.2(8)
C101 C100 H28 117.9
C99 C100 H28 117.9
C100 C101 C102 117.3(9)
C100 C101 C107 121.2(8)
C102 C101 C107 121.3(8)
C97 C102 C101 121.0(8)
C97 C102 H29 119.5
C101 C102 H29 119.5
C99 C103 C106 111.0(9)
C99 C103 C104 109.5(8)
C106 C103 C104 109.0(9)
C99 C103 C105 113.2(7)
C106 C103 C105 107.6(8)
C104 C103 C105 106.4(9)
C103 C104 H140 109.5
C103 C104 H141 109.5
H140 C104 H141 109.5
C103 C104 H142 109.5
H140 C104 H142 109.5
H141 C104 H142 109.5
C103 C105 H143 109.5
C103 C105 H144 109.5
H143 C105 H144 109.5
C103 C105 H145 109.5
H143 C105 H145 109.5
H144 C105 H145 109.5
C103 C106 H146 109.5
C103 C106 H147 109.5
H146 C106 H147 109.5
C103 C106 H148 109.5
H146 C106 H148 109.5
H147 C106 H148 109.5
C110 C107 C101 110.1(9)
C110 C107 C109 107.4(9)
C101 C107 C109 113.4(8)
C110 C107 C108 109.9(10)
C101 C107 C108 107.8(9)
C109 C107 C108 108.1(9)
C107 C108 H149 109.5
C107 C108 H150 109.5
H149 C108 H150 109.5
C107 C108 H151 109.5
H149 C108 H151 109.5
H150 C108 H151 109.5
C107 C109 H152 109.5
C107 C109 H153 109.5
H152 C109 H153 109.5
C107 C109 H154 109.5
H152 C109 H154 109.5
H153 C109 H154 109.5
C107 C110 H155 109.5
C107 C110 H156 109.5
H155 C110 H156 109.5
C107 C110 H157 109.5
H155 C110 H157 109.5
H156 C110 H157 109.5
C116 C111 C112 120.3(8)
C116 C111 C35 120.6(8)
C112 C111 C35 119.1(7)
C111 C112 C113 120.9(8)
C111 C112 H30 119.5
C113 C112 H30 119.5
C114 C113 C112 117.6(8)
C114 C113 C117 123.5(8)
C112 C113 C117 118.9(8)
C113 C114 C115 121.7(8)
C113 C114 H31 119.1
C115 C114 H31 119.1
C116 C115 C114 118.7(10)
C116 C115 C121 120.4(10)
C114 C115 C121 120.8(9)
C115 C116 C111 120.7(9)
C115 C116 H32 119.6
C111 C116 H32 119.6
C113 C117 C120 113.4(10)
C113 C117 C119 110.1(8)
C120 C117 C119 108.1(10)
C113 C117 C118 108.9(9)
C120 C117 C118 107.7(10)
C119 C117 C118 108.5(12)
C117 C118 H158 109.5
C117 C118 H159 109.5
H158 C118 H159 109.5
C117 C118 H160 109.5
H158 C118 H160 109.5
H159 C118 H160 109.5
C117 C119 H161 109.5
C117 C119 H162 109.5
H161 C119 H162 109.5
C117 C119 H163 109.5
H161 C119 H163 109.5
H162 C119 H163 109.5
C117 C120 H164 109.5
C117 C120 H165 109.5
H164 C120 H165 109.5
C117 C120 H166 109.5
H164 C120 H166 109.5
H165 C120 H166 109.5
C124 C121 C122 107.3(12)
C124 C121 C123 107.9(12)
C122 C121 C123 104.9(12)
C124 C121 C115 113.5(12)
C122 C121 C115 109.3(14)
C123 C121 C115 113.4(13)
C121 C122 H167 109.5
C121 C122 H168 109.5
H167 C122 H168 109.5
C121 C122 H169 109.5
H167 C122 H169 109.5
H168 C122 H169 109.5
C121 C123 H170 109.5
C121 C123 H171 109.5
H170 C123 H171 109.5
C121 C123 H172 109.5
H170 C123 H172 109.5
H171 C123 H172 109.5
C121 C124 H173 109.5
C121 C124 H174 109.5
H173 C124 H174 109.5
C121 C124 H175 109.5
H173 C124 H175 109.5
H174 C124 H175 109.5
C130 C125 C126 119.2(7)
C130 C125 P1 119.9(6)
C126 C125 P1 120.0(6)
C127 C126 C125 119.5(8)
C127 C126 H33 120.3
C125 C126 H33 120.3
C128 C127 C126 120.6(9)
C128 C127 H34 119.7
C126 C127 H34 119.7
C129 C128 C127 119.8(9)
C129 C128 H35 120.1
C127 C128 H35 120.1
C128 C129 C130 120.8(8)
C128 C129 H36 119.6
C130 C129 H36 119.6
C129 C130 C125 120.2(8)
C129 C130 H37 119.9
C125 C130 H37 119.9
C136 C131 C132 118.9(7)
C136 C131 P1 116.1(6)
C132 C131 P1 124.9(6)
C133 C132 C131 119.3(8)
C133 C132 H38 120.4
C131 C132 H38 120.4
C134 C133 C132 121.4(8)
C134 C133 H39 119.3
C132 C133 H39 119.3
C133 C134 C135 120.1(7)
C133 C134 H40 119.9
C135 C134 H40 119.9
C136 C135 C134 118.6(9)
C136 C135 H41 120.7
C134 C135 H41 120.7
C135 C136 C131 121.5(8)
C135 C136 H42 119.2
C131 C136 H42 119.2
C138 C137 C142 118.7(7)
C138 C137 P1 119.3(6)
C142 C137 P1 121.6(6)
C139 C138 C137 121.8(8)
C139 C138 H43 119.1
C137 C138 H43 119.1
C138 C139 C140 119.1(8)
C138 C139 H44 120.4
C140 C139 H44 120.4
C141 C140 C139 120.4(7)
C141 C140 H45 119.8
C139 C140 H45 119.8
C140 C141 C142 120.0(8)
C140 C141 H46 120.0
C142 C141 H46 120.0
C141 C142 C137 120.0(8)
C141 C142 H47 120.0
C137 C142 H47 120.0
C148 C143 C144 120.5(8)
C148 C143 P2 118.5(6)
C144 C143 P2 121.0(7)
C143 C144 C145 118.3(10)
C143 C144 H48 120.8
C145 C144 H48 120.8
C146 C145 C144 120.9(10)
C146 C145 H49 119.6
C144 C145 H49 119.6
C145 C146 C147 119.7(10)
C145 C146 H50 120.2
C147 C146 H50 120.2
C148 C147 C146 120.4(11)
C148 C147 H51 119.8
C146 C147 H51 119.8
C147 C148 C143 120.2(9)
C147 C148 H52 119.9
C143 C148 H52 119.9
C150 C149 C154 117.8(8)
C150 C149 P2 122.6(7)
C154 C149 P2 119.5(7)
C151 C150 C149 119.3(9)
C151 C150 H53 120.3
C149 C150 H53 120.3
C152 C151 C150 122.4(10)
C152 C151 H54 118.8
C150 C151 H54 118.8
C151 C152 C153 119.7(9)
C151 C152 H55 120.1
C153 C152 H55 120.1
C152 C153 C154 119.7(9)
C152 C153 H56 120.1
C154 C153 H56 120.1
C153 C154 C149 121.0(9)
C153 C154 H57 119.5
C149 C154 H57 119.5
C156 C155 C160 121.4(9)
C156 C155 P2 121.8(8)
C160 C155 P2 116.5(7)
C157 C156 C155 120.6(12)
C157 C156 H58 119.7
C155 C156 H58 119.7
C156 C157 C158 119.9(13)
C156 C157 H59 120.1
C158 C157 H59 120.1
C157 C158 C159 120.5(11)
C157 C158 H60 119.8
C159 C158 H60 119.8
C158 C159 C160 121.0(12)
C158 C159 H61 119.5
C160 C159 H61 119.5
C155 C160 C159 116.6(10)
C155 C160 H62 121.7
C159 C160 H62 121.7
Cl3 C161 Cl2 111.2(9)
Cl3 C161 Cl1 109.9(9)
Cl2 C161 Cl1 108.2(8)
Cl3 C161 H63 109.2
Cl2 C161 H63 109.2
Cl1 C161 H63 109.2
Cl6 C162 Cl4 108.9(10)
Cl6 C162 Cl5 108.1(10)
Cl4 C162 Cl5 108.3(11)
Cl6 C162 H64 110.5
Cl4 C162 H64 110.5
Cl5 C162 H64 110.5
Cl9 C163 Cl7 114.5(13)
Cl9 C163 Cl8 110.0(10)
Cl7 C163 Cl8 111.7(9)
Cl9 C163 H65 106.7
Cl7 C163 H65 106.7
Cl8 C163 H65 106.7
Cl10 C164 Cl12 112.6(9)
Cl10 C164 Cl11 111.5(8)
Cl12 C164 Cl11 108.2(8)
Cl10 C164 H66 108.1
Cl12 C164 H66 108.1
Cl11 C164 H66 108.1
N1 Ni1 N2 90.3(2)
N1 Ni1 N3 178.4(3)
N2 Ni1 N3 89.7(2)
N1 Ni1 N4 89.6(2)
N2 Ni1 N4 179.2(3)
N3 Ni1 N4 90.3(2)
N6 Ni2 N5 89.5(2)
N6 Ni2 N7 89.9(2)
N5 Ni2 N7 178.3(3)
N6 Ni2 N8 176.7(3)
N5 Ni2 N8 91.0(2)
N7 Ni2 N8 89.7(2)
C1 N1 C4 103.9(6)
C1 N1 Ni1 128.5(5)
C4 N1 Ni1 127.2(5)
C9 N2 C6 105.5(6)
C9 N2 Ni1 127.5(5)
C6 N2 Ni1 127.0(5)
C11 N3 C14 106.2(6)
C11 N3 Ni1 127.3(5)
C14 N3 Ni1 126.2(5)
C19 N4 C16 105.6(6)
C19 N4 Ni1 127.6(5)
C16 N4 Ni1 126.8(5)
C21 N5 C24 104.9(5)
C21 N5 Ni2 126.8(5)
C24 N5 Ni2 128.3(5)
C26 N6 C29 106.3(6)
C26 N6 Ni2 126.9(5)
C29 N6 Ni2 126.8(5)
C34 N7 C31 106.1(5)
C34 N7 Ni2 127.4(5)
C31 N7 Ni2 126.5(5)
C36 N8 C39 106.5(6)
C36 N8 Ni2 127.1(5)
C39 N8 Ni2 126.3(5)
C22 Pt1 C2 159.0(3)
C22 Pt1 P2 92.74(18)
C2 Pt1 P2 91.2(2)
C22 Pt1 P1 92.73(18)
C2 Pt1 P1 89.2(2)
P2 Pt1 P1 163.81(7)
C125 P1 C131 108.1(3)
C125 P1 C137 105.5(3)
C131 P1 C137 97.6(3)
C125 P1 Pt1 112.2(2)
C131 P1 Pt1 112.4(3)
C137 P1 Pt1 119.7(3)
C149 P2 C155 103.3(4)
C149 P2 C143 102.7(4)
C155 P2 C143 104.6(4)
C149 P2 Pt1 122.4(3)
C155 P2 Pt1 116.5(3)
C143 P2 Pt1 105.2(3)
Cl14 C165 Cl15 108.7(14)
Cl14 C165 Cl13 107.5(14)
Cl15 C165 Cl13 106.8(13)
Cl14 C165 H67 111.2
Cl15 C165 H67 111.2
Cl13 C165 H67 111.2

loop_
_geom_bond_atom_site_label_1
_geom_bond_atom_site_label_2
_geom_bond_distance
C1 N1 1.373(9)
C1 C20 1.403(9)
C1 C2 1.457(11)
C2 C3 1.352(10)
C2 Pt1 2.084(7)
C3 C4 1.432(10)
C3 H1 0.9500
C4 C5 1.383(10)
C4 N1 1.395(9)
C5 C6 1.412(10)
C5 C41 1.481(10)
C6 N2 1.382(10)
C6 C7 1.443(10)
C7 C8 1.346(12)
C7 H2 0.9500
C8 C9 1.439(10)
C8 H3 0.9500
C9 N2 1.380(9)
C9 C10 1.388(11)
C10 C11 1.389(10)
C10 C55 1.501(10)
C11 N3 1.376(9)
C11 C12 1.426(11)
C12 C13 1.357(11)
C12 H4 0.9500
C13 C14 1.440(10)
C13 H5 0.9500
C14 C15 1.385(10)
C14 N3 1.387(9)
C15 C16 1.385(11)
C15 C69 1.495(10)
C16 N4 1.398(9)
C16 C17 1.417(10)
C17 C18 1.348(11)
C17 H6 0.9500
C18 C19 1.469(10)
C18 C38 1.485(10)
C19 C20 1.363(10)
C19 N4 1.381(9)
C20 H7 0.9500
C21 N5 1.369(9)
C21 C40 1.389(10)
C21 C22 1.474(9)
C22 C23 1.379(10)
C22 Pt1 2.059(7)
C23 C24 1.439(9)
C23 H8 0.9500
C24 N5 1.388(9)
C24 C25 1.396(10)
C25 C26 1.387(10)
C25 C83 1.476(11)
C26 N6 1.377(10)
C26 C27 1.427(10)
C27 C28 1.361(11)
C27 H9 0.9500
C28 C29 1.445(11)
C28 H10 0.9500
C29 C30 1.364(11)
C29 N6 1.395(9)
C30 C31 1.406(11)
C30 C97 1.498(10)
C31 N7 1.382(9)
C31 C32 1.449(10)
C32 C33 1.357(12)
C32 H11 0.9500
C33 C34 1.441(10)
C33 H12 0.9500
C34 N7 1.373(10)
C34 C35 1.399(11)
C35 C36 1.379(10)
C35 C111 1.505(10)
C36 N8 1.362(10)
C36 C37 1.443(10)
C37 C38 1.377(10)
C37 H13 0.9500
C38 C39 1.438(10)
C39 C40 1.374(10)
C39 N8 1.383(9)
C40 H14 0.9500
C41 C46 1.401(11)
C41 C42 1.401(11)
C42 C43 1.357(11)
C42 H15 0.9500
C43 C44 1.422(12)
C43 C47 1.550(12)
C44 C45 1.391(11)
C44 H16 0.9500
C45 C46 1.379(11)
C45 C51 1.546(11)
C46 H17 0.9500
C47 C48 1.422(15)
C47 C49 1.450(16)
C47 C50 1.59(2)
C48 H68 0.9800
C48 H69 0.9800
C48 H70 0.9800
C49 H71 0.9800
C49 H72 0.9800
C49 H73 0.9800
C50 H74 0.9800
C50 H75 0.9800
C50 H76 0.9800
C51 C53 1.522(12)
C51 C52 1.537(12)
C51 C54 1.552(11)
C52 H77 0.9800
C52 H78 0.9800
C52 H79 0.9800
C53 H80 0.9800
C53 H81 0.9800
C53 H82 0.9800
C54 H83 0.9800
C54 H84 0.9800
C54 H85 0.9800
C55 C60 1.382(11)
C55 C56 1.399(11)
C56 C57 1.392(11)
C56 H18 0.9500
C57 C58 1.374(12)
C57 C61 1.548(10)
C58 C59 1.401(11)
C58 H19 0.9500
C59 C60 1.398(11)
C59 C65 1.536(12)
C60 H20 0.9500
C61 C62 1.519(12)
C61 C64 1.524(13)
C61 C63 1.538(13)
C62 H86 0.9800
C62 H87 0.9800
C62 H88 0.9800
C63 H89 0.9800
C63 H90 0.9800
C63 H91 0.9800
C64 H92 0.9800
C64 H93 0.9800
C64 H94 0.9800
C65 C66 1.540(15)
C65 C68 1.552(16)
C65 C67 1.568(13)
C66 H95 0.9800
C66 H96 0.9800
C66 H97 0.9800
C67 H98 0.9800
C67 H99 0.9800
C67 H100 0.9800
C68 H101 0.9800
C68 H102 0.9800
C68 H103 0.9800
C69 C74 1.376(12)
C69 C70 1.420(13)
C70 C71 1.354(14)
C70 H21 0.9500
C71 C72 1.425(15)
C71 C79 1.523(17)
C72 C73 1.413(14)
C72 H22 0.9500
C73 C74 1.395(11)
C73 C75 1.543(13)
C74 H23 0.9500
C75 C78 1.522(12)
C75 C76 1.525(16)
C75 C77 1.537(13)
C76 H104 0.9800
C76 H105 0.9800
C76 H106 0.9800
C77 H107 0.9800
C77 H108 0.9800
C77 H109 0.9800
C78 H110 0.9800
C78 H111 0.9800
C78 H112 0.9800
C79 C81 1.410(18)
C79 C80 1.513(19)
C79 C82 1.66(2)
C80 H113 0.9800
C80 H114 0.9800
C80 H115 0.9800
C81 H116 0.9800
C81 H117 0.9800
C81 H118 0.9800
C82 H119 0.9800
C82 H120 0.9800
C82 H121 0.9800
C83 C84 1.381(10)
C83 C88 1.399(10)
C84 C85 1.398(10)
C84 H24 0.9500
C85 C86 1.397(11)
C85 C89 1.518(10)
C86 C87 1.395(11)
C86 H25 0.9500
C87 C88 1.391(10)
C87 C93 1.544(10)
C88 H26 0.9500
C89 C90 1.517(13)
C89 C91 1.544(12)
C89 C92 1.552(13)
C90 H122 0.9800
C90 H123 0.9800
C90 H124 0.9800
C91 H125 0.9800
C91 H126 0.9800
C91 H127 0.9800
C92 H128 0.9800
C92 H129 0.9800
C92 H130 0.9800
C93 C96 1.527(11)
C93 C95 1.531(12)
C93 C94 1.538(11)
C94 H131 0.9800
C94 H132 0.9800
C94 H133 0.9800
C95 H134 0.9800
C95 H135 0.9800
C95 H136 0.9800
C96 H137 0.9800
C96 H138 0.9800
C96 H139 0.9800
C97 C102 1.382(12)
C97 C98 1.395(12)
C98 C99 1.410(11)
C98 H27 0.9500
C99 C100 1.405(13)
C99 C103 1.515(13)
C100 C101 1.365(13)
C100 H28 0.9500
C101 C102 1.407(12)
C101 C107 1.526(14)
C102 H29 0.9500
C103 C106 1.534(15)
C103 C104 1.541(13)
C103 C105 1.549(14)
C104 H140 0.9800
C104 H141 0.9800
C104 H142 0.9800
C105 H143 0.9800
C105 H144 0.9800
C105 H145 0.9800
C106 H146 0.9800
C106 H147 0.9800
C106 H148 0.9800
C107 C110 1.517(14)
C107 C109 1.550(15)
C107 C108 1.559(16)
C108 H149 0.9800
C108 H150 0.9800
C108 H151 0.9800
C109 H152 0.9800
C109 H153 0.9800
C109 H154 0.9800
C110 H155 0.9800
C110 H156 0.9800
C110 H157 0.9800
C111 C116 1.372(13)
C111 C112 1.389(12)
C112 C113 1.400(11)
C112 H30 0.9500
C113 C114 1.373(13)
C113 C117 1.521(13)
C114 C115 1.421(15)
C114 H31 0.9500
C115 C116 1.364(14)
C115 C121 1.554(17)
C116 H32 0.9500
C117 C120 1.525(16)
C117 C119 1.541(15)
C117 C118 1.546(19)
C118 H158 0.9800
C118 H159 0.9800
C118 H160 0.9800
C119 H161 0.9800
C119 H162 0.9800
C119 H163 0.9800
C120 H164 0.9800
C120 H165 0.9800
C120 H166 0.9800
C121 C124 1.474(14)
C121 C122 1.518(16)
C121 C123 1.525(16)
C122 H167 0.9800
C122 H168 0.9800
C122 H169 0.9800
C123 H170 0.9800
C123 H171 0.9800
C123 H172 0.9800
C124 H173 0.9800
C124 H174 0.9800
C124 H175 0.9800
C125 C130 1.390(11)
C125 C126 1.398(11)
C125 P1 1.815(7)
C126 C127 1.389(13)
C126 H33 0.9500
C127 C128 1.376(15)
C127 H34 0.9500
C128 C129 1.372(13)
C128 H35 0.9500
C129 C130 1.376(11)
C129 H36 0.9500
C130 H37 0.9500
C131 C136 1.391(11)
C131 C132 1.394(11)
C131 P1 1.825(7)
C132 C133 1.391(12)
C132 H38 0.9500
C133 C134 1.364(14)
C133 H39 0.9500
C134 C135 1.397(14)
C134 H40 0.9500
C135 C136 1.388(11)
C135 H41 0.9500
C136 H42 0.9500
C137 C138 1.385(11)
C137 C142 1.400(11)
C137 P1 1.837(7)
C138 C139 1.367(11)
C138 H43 0.9500
C139 C140 1.393(13)
C139 H44 0.9500
C140 C141 1.380(13)
C140 H45 0.9500
C141 C142 1.386(12)
C141 H46 0.9500
C142 H47 0.9500
C143 C148 1.388(14)
C143 C144 1.401(13)
C143 P2 1.836(8)
C144 C145 1.410(14)
C144 H48 0.9500
C145 C146 1.381(17)
C145 H49 0.9500
C146 C147 1.392(16)
C146 H50 0.9500
C147 C148 1.381(13)
C147 H51 0.9500
C148 H52 0.9500
C149 C150 1.403(13)
C149 C154 1.408(12)
C149 P2 1.819(9)
C150 C151 1.397(13)
C150 H53 0.9500
C151 C152 1.349(15)
C151 H54 0.9500
C152 C153 1.383(16)
C152 H55 0.9500
C153 C154 1.398(13)
C153 H56 0.9500
C154 H57 0.9500
C155 C156 1.402(13)
C155 C160 1.404(13)
C155 P2 1.829(8)
C156 C157 1.364(15)
C156 H58 0.9500
C157 C158 1.38(2)
C157 H59 0.9500
C158 C159 1.400(19)
C158 H60 0.9500
C159 C160 1.413(14)
C159 H61 0.9500
C160 H62 0.9500
C161 Cl3 1.731(15)
C161 Cl2 1.759(14)
C161 Cl1 1.774(14)
C161 H63 1.0000
C162 Cl6 1.752(16)
C162 Cl4 1.757(15)
C162 Cl5 1.761(16)
C162 H64 1.0000
C163 Cl9 1.698(19)
C163 Cl7 1.73(2)
C163 Cl8 1.859(19)
C163 H65 1.0000
C164 Cl10 1.713(14)
C164 Cl12 1.755(15)
C164 Cl11 1.778(14)
C164 H66 1.0000
Ni1 N1 1.896(6)
Ni1 N2 1.916(5)
Ni1 N3 1.922(6)
Ni1 N4 1.929(6)
Ni2 N6 1.899(6)
Ni2 N5 1.911(6)
Ni2 N7 1.920(6)
Ni2 N8 1.926(6)
Pt1 P2 2.278(2)
Pt1 P1 2.282(2)
Cl13 C165 1.757(19)
Cl14 C165 1.747(19)
Cl15 C165 1.767(19)
C165 H67 1.0000
O1 C167 1.54(2)
O2 C166 1.53(2)
O3 C169 1.53(2)
O5 C168 1.53(2)

loop_
_geom_torsion_atom_site_label_1
_geom_torsion_atom_site_label_2
_geom_torsion_atom_site_label_3
_geom_torsion_atom_site_label_4
_geom_torsion
N1 C1 C2 C3 -0.8(9)
C20 C1 C2 C3 -169.5(7)
N1 C1 C2 Pt1 168.6(5)
C20 C1 C2 Pt1 -0.1(10)
C1 C2 C3 C4 -3.1(8)
Pt1 C2 C3 C4 -168.8(6)
C2 C3 C4 C5 -168.5(7)
C2 C3 C4 N1 6.2(9)
N1 C4 C5 C6 -3.0(12)
C3 C4 C5 C6 171.0(8)
N1 C4 C5 C41 -176.9(7)
C3 C4 C5 C41 -3.0(12)
C4 C5 C6 N2 10.7(12)
C41 C5 C6 N2 -175.3(7)
C4 C5 C6 C7 -163.2(8)
C41 C5 C6 C7 10.8(12)
N2 C6 C7 C8 -1.8(10)
C5 C6 C7 C8 172.9(8)
C6 C7 C8 C9 3.0(10)
C7 C8 C9 N2 -3.3(10)
C7 C8 C9 C10 168.1(8)
N2 C9 C10 C11 8.1(13)
C8 C9 C10 C11 -162.1(8)
N2 C9 C10 C55 -175.4(7)
C8 C9 C10 C55 14.4(12)
C9 C10 C11 N3 -13.7(13)
C55 C10 C11 N3 170.0(8)
C9 C10 C11 C12 161.9(8)
C55 C10 C11 C12 -14.5(13)
N3 C11 C12 C13 6.0(10)
C10 C11 C12 C13 -170.2(8)
C11 C12 C13 C14 -5.5(10)
C12 C13 C14 C15 -170.2(8)
C12 C13 C14 N3 3.4(10)
N3 C14 C15 C16 -8.0(13)
C13 C14 C15 C16 164.5(8)
N3 C14 C15 C69 175.1(8)
C13 C14 C15 C69 -12.4(13)
C14 C15 C16 N4 9.3(13)
C69 C15 C16 N4 -173.8(7)
C14 C15 C16 C17 -163.1(8)
C69 C15 C16 C17 13.7(13)
C15 C16 C17 C18 170.4(8)
N4 C16 C17 C18 -2.9(9)
C16 C17 C18 C19 3.1(9)
C16 C17 C18 C38 -178.0(7)
C17 C18 C19 C20 168.2(8)
C38 C18 C19 C20 -10.5(14)
C17 C18 C19 N4 -2.3(9)
C38 C18 C19 N4 178.9(8)
N4 C19 C20 C1 16.5(12)
C18 C19 C20 C1 -153.0(8)
N1 C1 C20 C19 -21.0(12)
C2 C1 C20 C19 146.5(8)
N5 C21 C22 C23 2.5(8)
C40 C21 C22 C23 -165.4(7)
N5 C21 C22 Pt1 164.0(5)
C40 C21 C22 Pt1 -3.9(9)
C21 C22 C23 C24 -4.0(7)
Pt1 C22 C23 C24 -159.2(5)
C22 C23 C24 N5 4.5(8)
C22 C23 C24 C25 -172.3(7)
N5 C24 C25 C26 -11.5(11)
C23 C24 C25 C26 164.9(7)
N5 C24 C25 C83 174.0(7)
C23 C24 C25 C83 -9.7(11)
C24 C25 C26 N6 9.1(11)
C83 C25 C26 N6 -176.2(7)
C24 C25 C26 C27 -158.6(7)
C83 C25 C26 C27 16.1(11)
N6 C26 C27 C28 -3.9(9)
C25 C26 C27 C28 165.5(7)
C26 C27 C28 C29 4.3(9)
C27 C28 C29 C30 170.3(8)
C27 C28 C29 N6 -3.3(9)
N6 C29 C30 C31 10.4(12)
C28 C29 C30 C31 -162.1(8)
N6 C29 C30 C97 -171.3(7)
C28 C29 C30 C97 16.2(12)
C29 C30 C31 N7 -7.9(12)
C97 C30 C31 N7 173.9(7)
C29 C30 C31 C32 160.5(8)
C97 C30 C31 C32 -17.7(12)
N7 C31 C32 C33 3.0(9)
C30 C31 C32 C33 -166.8(8)
C31 C32 C33 C34 -2.3(9)
C32 C33 C34 N7 0.8(9)
C32 C33 C34 C35 -167.8(8)
N7 C34 C35 C36 -7.8(13)
C33 C34 C35 C36 159.2(8)
N7 C34 C35 C111 179.6(7)
C33 C34 C35 C111 -13.4(12)
C34 C35 C36 N8 7.3(13)
C111 C35 C36 N8 179.9(7)
C34 C35 C36 C37 -166.3(8)
C111 C35 C36 C37 6.3(12)
N8 C36 C37 C38 -4.8(10)
C35 C36 C37 C38 169.7(8)
C36 C37 C38 C39 4.0(9)
C36 C37 C38 C18 -175.4(7)
C17 C18 C38 C37 41.3(12)
C19 C18 C38 C37 -140.2(9)
C17 C18 C38 C39 -138.0(9)
C19 C18 C38 C39 40.6(15)
C37 C38 C39 C40 174.7(8)
C18 C38 C39 C40 -6.0(14)
C37 C38 C39 N8 -2.1(9)
C18 C38 C39 N8 177.2(8)
N8 C39 C40 C21 17.8(12)
C38 C39 C40 C21 -158.6(8)
N5 C21 C40 C39 -12.5(12)
C22 C21 C40 C39 154.2(7)
C4 C5 C41 C46 -120.4(8)
C6 C5 C41 C46 65.5(10)
C4 C5 C41 C42 57.9(10)
C6 C5 C41 C42 -116.2(8)
C46 C41 C42 C43 0.1(11)
C5 C41 C42 C43 -178.2(7)
C41 C42 C43 C44 0.4(12)
C41 C42 C43 C47 180.0(8)
C42 C43 C44 C45 -1.4(12)
C47 C43 C44 C45 179.1(8)
C43 C44 C45 C46 1.7(12)
C43 C44 C45 C51 -177.2(7)
C44 C45 C46 C41 -1.2(11)
C51 C45 C46 C41 177.8(7)
C42 C41 C46 C45 0.2(11)
C5 C41 C46 C45 178.6(7)
C42 C43 C47 C48 -17.9(19)
C44 C43 C47 C48 161.6(16)
C42 C43 C47 C49 123.5(13)
C44 C43 C47 C49 -56.9(16)
C42 C43 C47 C50 -126.3(10)
C44 C43 C47 C50 53.2(11)
C46 C45 C51 C53 180.0(8)
C44 C45 C51 C53 -1.0(11)
C46 C45 C51 C52 -58.8(9)
C44 C45 C51 C52 120.2(8)
C46 C45 C51 C54 59.8(10)
C44 C45 C51 C54 -121.2(8)
C9 C10 C55 C60 64.1(11)
C11 C10 C55 C60 -119.5(9)
C9 C10 C55 C56 -115.5(9)
C11 C10 C55 C56 61.0(11)
C60 C55 C56 C57 3.8(12)
C10 C55 C56 C57 -176.7(7)
C55 C56 C57 C58 -3.3(12)
C55 C56 C57 C61 178.8(7)
C56 C57 C58 C59 1.9(12)
C61 C57 C58 C59 179.8(8)
C57 C58 C59 C60 -1.1(13)
C57 C58 C59 C65 -179.2(9)
C56 C55 C60 C59 -2.9(13)
C10 C55 C60 C59 177.5(8)
C58 C59 C60 C55 1.5(13)
C65 C59 C60 C55 179.7(9)
C58 C57 C61 C62 0.4(12)
C56 C57 C61 C62 178.2(8)
C58 C57 C61 C64 120.9(10)
C56 C57 C61 C64 -61.3(11)
C58 C57 C61 C63 -118.3(9)
C56 C57 C61 C63 59.6(10)
C60 C59 C65 C66 60.1(12)
C58 C59 C65 C66 -121.8(10)
C60 C59 C65 C68 -61.7(12)
C58 C59 C65 C68 116.4(10)
C60 C59 C65 C67 178.3(10)
C58 C59 C65 C67 -3.6(15)
C16 C15 C69 C74 -106.4(9)
C14 C15 C69 C74 70.5(10)
C16 C15 C69 C70 73.3(10)
C14 C15 C69 C70 -109.7(9)
C74 C69 C70 C71 -0.6(15)
C15 C69 C70 C71 179.6(10)
C69 C70 C71 C72 -1.6(17)
C69 C70 C71 C79 179.1(11)
C70 C71 C72 C73 2.2(17)
C79 C71 C72 C73 -178.6(12)
C71 C72 C73 C74 -0.5(14)
C71 C72 C73 C75 -176.7(10)
C70 C69 C74 C73 2.4(12)
C15 C69 C74 C73 -177.9(7)
C72 C73 C74 C69 -1.8(11)
C75 C73 C74 C69 174.5(7)
C74 C73 C75 C78 164.6(8)
C72 C73 C75 C78 -19.2(13)
C74 C73 C75 C76 43.6(11)
C72 C73 C75 C76 -140.2(9)
C74 C73 C75 C77 -76.0(10)
C72 C73 C75 C77 100.2(10)
C70 C71 C79 C81 -176.5(15)
C72 C71 C79 C81 4(2)
C70 C71 C79 C80 49.7(19)
C72 C71 C79 C80 -129.6(14)
C70 C71 C79 C82 -63.5(16)
C72 C71 C79 C82 117.2(14)
C26 C25 C83 C84 -119.3(8)
C24 C25 C83 C84 55.4(10)
C26 C25 C83 C88 55.6(9)
C24 C25 C83 C88 -129.7(7)
C88 C83 C84 C85 3.2(11)
C25 C83 C84 C85 178.1(7)
C83 C84 C85 C86 -1.2(11)
C83 C84 C85 C89 -179.6(7)
C84 C85 C86 C87 -1.5(11)
C89 C85 C86 C87 177.0(7)
C85 C86 C87 C88 2.0(11)
C85 C86 C87 C93 -179.4(7)
C86 C87 C88 C83 0.1(10)
C93 C87 C88 C83 -178.5(6)
C84 C83 C88 C87 -2.6(10)
C25 C83 C88 C87 -177.7(6)
C86 C85 C89 C90 -119.1(9)
C84 C85 C89 C90 59.3(10)
C86 C85 C89 C91 1.3(12)
C84 C85 C89 C91 179.8(8)
C86 C85 C89 C92 121.8(8)
C84 C85 C89 C92 -59.7(10)
C88 C87 C93 C96 -4.7(10)
C86 C87 C93 C96 176.8(7)
C88 C87 C93 C95 -125.2(7)
C86 C87 C93 C95 56.2(9)
C88 C87 C93 C94 114.8(8)
C86 C87 C93 C94 -63.8(9)
C29 C30 C97 C102 103.2(9)
C31 C30 C97 C102 -78.5(9)
C29 C30 C97 C98 -68.2(10)
C31 C30 C97 C98 110.1(9)
C102 C97 C98 C99 -2.9(12)
C30 C97 C98 C99 168.3(7)
C97 C98 C99 C100 1.8(11)
C97 C98 C99 C103 -174.5(8)
C98 C99 C100 C101 -1.0(13)
C103 C99 C100 C101 175.4(8)
C99 C100 C101 C102 1.2(13)
C99 C100 C101 C107 -174.3(8)
C98 C97 C102 C101 3.1(12)
C30 C97 C102 C101 -168.3(7)
C100 C101 C102 C97 -2.2(12)
C107 C101 C102 C97 173.3(8)
C100 C99 C103 C106 52.1(11)
C98 C99 C103 C106 -131.7(9)
C100 C99 C103 C104 -68.3(11)
C98 C99 C103 C104 107.9(10)
C100 C99 C103 C105 173.2(8)
C98 C99 C103 C105 -10.7(12)
C100 C101 C107 C110 -53.0(13)
C102 C101 C107 C110 131.6(10)
C100 C101 C107 C109 -173.4(9)
C102 C101 C107 C109 11.2(12)
C100 C101 C107 C108 66.9(12)
C102 C101 C107 C108 -108.5(11)
C36 C35 C111 C116 104.9(10)
C34 C35 C111 C116 -82.3(10)
C36 C35 C111 C112 -74.3(10)
C34 C35 C111 C112 98.5(9)
C116 C111 C112 C113 -1.6(12)
C35 C111 C112 C113 177.6(7)
C111 C112 C113 C114 0.2(11)
C111 C112 C113 C117 178.2(8)
C112 C113 C114 C115 1.7(12)
C117 C113 C114 C115 -176.1(9)
C113 C114 C115 C116 -2.2(15)
C113 C114 C115 C121 179.0(10)
C114 C115 C116 C111 0.9(15)
C121 C115 C116 C111 179.6(10)
C112 C111 C116 C115 1.0(14)
C35 C111 C116 C115 -178.2(8)
C114 C113 C117 C120 -8.8(14)
C112 C113 C117 C120 173.4(9)
C114 C113 C117 C119 -130.0(10)
C112 C113 C117 C119 52.2(13)
C114 C113 C117 C118 111.1(11)
C112 C113 C117 C118 -66.7(10)
C116 C115 C121 C124 146.9(14)
C114 C115 C121 C124 -34.4(18)
C116 C115 C121 C122 -93.4(15)
C114 C115 C121 C122 85.3(15)
C116 C115 C121 C123 23.3(18)
C114 C115 C121 C123 -158.0(14)
C130 C125 C126 C127 -1.6(14)
P1 C125 C126 C127 -170.0(8)
C125 C126 C127 C128 1.2(17)
C126 C127 C128 C129 -1.1(18)
C127 C128 C129 C130 1.5(16)
C128 C129 C130 C125 -2.0(14)
C126 C125 C130 C129 2.0(12)
P1 C125 C130 C129 170.4(6)
C136 C131 C132 C133 2.6(12)
P1 C131 C132 C133 -178.9(7)
C131 C132 C133 C134 -2.1(14)
C132 C133 C134 C135 0.1(14)
C133 C134 C135 C136 1.3(14)
C134 C135 C136 C131 -0.7(14)
C132 C131 C136 C135 -1.3(12)
P1 C131 C136 C135 -179.9(7)
C142 C137 C138 C139 0.2(11)
P1 C137 C138 C139 -172.7(6)
C137 C138 C139 C140 1.0(12)
C138 C139 C140 C141 -1.0(12)
C139 C140 C141 C142 -0.3(12)
C140 C141 C142 C137 1.5(12)
C138 C137 C142 C141 -1.5(11)
P1 C137 C142 C141 171.3(6)
C148 C143 C144 C145 0.8(15)
P2 C143 C144 C145 -178.8(8)
C143 C144 C145 C146 -1.9(17)
C144 C145 C146 C147 2.6(18)
C145 C146 C147 C148 -2.2(18)
C146 C147 C148 C143 1.1(17)
C144 C143 C148 C147 -0.5(15)
P2 C143 C148 C147 179.2(8)
C154 C149 C150 C151 0.1(13)
P2 C149 C150 C151 -179.2(8)
C149 C150 C151 C152 0.0(16)
C150 C151 C152 C153 -1.0(18)
C151 C152 C153 C154 1.9(17)
C152 C153 C154 C149 -1.9(16)
C150 C149 C154 C153 0.8(13)
P2 C149 C154 C153 -179.8(8)
C160 C155 C156 C157 -2.4(15)
P2 C155 C156 C157 171.0(8)
C155 C156 C157 C158 2.7(17)
C156 C157 C158 C159 -0.9(17)
C157 C158 C159 C160 -1.3(16)
C156 C155 C160 C159 0.3(14)
P2 C155 C160 C159 -173.5(7)
C158 C159 C160 C155 1.6(14)
C20 C1 N1 C4 173.3(7)
C2 C1 N1 C4 4.4(8)
C20 C1 N1 Ni1 0.2(11)
C2 C1 N1 Ni1 -168.6(5)
C5 C4 N1 C1 168.4(7)
C3 C4 N1 C1 -6.3(8)
C5 C4 N1 Ni1 -18.4(11)
C3 C4 N1 Ni1 166.8(5)
N2 Ni1 N1 C1 -164.7(7)
N3 Ni1 N1 C1 103(8)
N4 Ni1 N1 C1 16.1(7)
N2 Ni1 N1 C4 23.8(6)
N3 Ni1 N1 C4 -68(8)
N4 Ni1 N1 C4 -155.4(6)
C10 C9 N2 C6 -169.3(8)
C8 C9 N2 C6 2.1(9)
C10 C9 N2 Ni1 12.8(12)
C8 C9 N2 Ni1 -175.8(5)
C5 C6 N2 C9 -174.9(8)
C7 C6 N2 C9 -0.2(9)
C5 C6 N2 Ni1 3.0(12)
C7 C6 N2 Ni1 177.7(6)
N1 Ni1 N2 C9 161.1(7)
N3 Ni1 N2 C9 -20.6(7)
N4 Ni1 N2 C9 -116(18)
N1 Ni1 N2 C6 -16.4(7)
N3 Ni1 N2 C6 161.9(7)
N4 Ni1 N2 C6 67(18)
C10 C11 N3 C14 172.4(8)
C12 C11 N3 C14 -3.8(9)
C10 C11 N3 Ni1 -1.9(12)
C12 C11 N3 Ni1 -178.0(6)
C15 C14 N3 C11 173.8(8)
C13 C14 N3 C11 0.3(9)
C15 C14 N3 Ni1 -11.8(12)
C13 C14 N3 Ni1 174.7(6)
N1 Ni1 N3 C11 107(8)
N2 Ni1 N3 C11 15.4(7)
N4 Ni1 N3 C11 -165.4(7)
N1 Ni1 N3 C14 -66(8)
N2 Ni1 N3 C14 -157.7(7)
N4 Ni1 N3 C14 21.5(7)
C20 C19 N4 C16 -170.4(8)
C18 C19 N4 C16 0.6(9)
C20 C19 N4 Ni1 8.3(11)
C18 C19 N4 Ni1 179.2(5)
C15 C16 N4 C19 -172.2(8)
C17 C16 N4 C19 1.3(9)
C15 C16 N4 Ni1 9.2(12)
C17 C16 N4 Ni1 -177.3(5)
N1 Ni1 N4 C19 -20.3(7)
N2 Ni1 N4 C19 -104(18)
N3 Ni1 N4 C19 161.3(7)
N1 Ni1 N4 C16 158.0(7)
N2 Ni1 N4 C16 75(18)
N3 Ni1 N4 C16 -20.3(7)
C40 C21 N5 C24 167.9(7)
C22 C21 N5 C24 0.1(8)
C40 C21 N5 Ni2 -11.3(10)
C22 C21 N5 Ni2 -179.1(5)
C25 C24 N5 C21 174.2(7)
C23 C24 N5 C21 -2.7(8)
C25 C24 N5 Ni2 -6.6(10)
C23 C24 N5 Ni2 176.5(5)
N6 Ni2 N5 C21 -162.0(6)
N7 Ni2 N5 C21 -92(9)
N8 Ni2 N5 C21 21.3(6)
N6 Ni2 N5 C24 19.0(6)
N7 Ni2 N5 C24 89(9)
N8 Ni2 N5 C24 -157.7(6)
C25 C26 N6 C29 -167.1(7)
C27 C26 N6 C29 1.8(8)
C25 C26 N6 Ni2 11.4(11)
C27 C26 N6 Ni2 -179.6(5)
C30 C29 N6 C26 -172.7(8)
C28 C29 N6 C26 0.9(8)
C30 C29 N6 Ni2 8.7(11)
C28 C29 N6 Ni2 -177.7(5)
N5 Ni2 N6 C26 -21.0(6)
N7 Ni2 N6 C26 160.5(6)
N8 Ni2 N6 C26 78(4)
N5 Ni2 N6 C29 157.2(6)
N7 Ni2 N6 C29 -21.2(6)
N8 Ni2 N6 C29 -103(4)
C35 C34 N7 C31 169.7(7)
C33 C34 N7 C31 1.1(9)
C35 C34 N7 Ni2 -9.5(11)
C33 C34 N7 Ni2 -178.1(5)
C30 C31 N7 C34 167.3(7)
C32 C31 N7 C34 -2.5(9)
C30 C31 N7 Ni2 -13.5(11)
C32 C31 N7 Ni2 176.7(5)
N6 Ni2 N7 C34 -157.6(7)
N5 Ni2 N7 C34 133(9)
N8 Ni2 N7 C34 19.1(7)
N6 Ni2 N7 C31 23.4(6)
N5 Ni2 N7 C31 -46(9)
N8 Ni2 N7 C31 -159.9(6)
C35 C36 N8 C39 -171.1(8)
C37 C36 N8 C39 3.4(9)
C35 C36 N8 Ni2 10.4(12)
C37 C36 N8 Ni2 -175.2(5)
C40 C39 N8 C36 -177.7(8)
C38 C39 N8 C36 -0.8(9)
C40 C39 N8 Ni2 0.8(11)
C38 C39 N8 Ni2 177.7(5)
N6 Ni2 N8 C36 63(4)
N5 Ni2 N8 C36 162.0(7)
N7 Ni2 N8 C36 -19.5(7)
N6 Ni2 N8 C39 -115(4)
N5 Ni2 N8 C39 -16.2(6)
N7 Ni2 N8 C39 162.2(6)
C23 C22 Pt1 C2 143.1(8)
C21 C22 Pt1 C2 -9.6(11)
C23 C22 Pt1 P2 42.6(7)
C21 C22 Pt1 P2 -110.0(5)
C23 C22 Pt1 P1 -122.2(7)
C21 C22 Pt1 P1 85.2(5)
C3 C2 Pt1 C22 154.0(7)
C1 C2 Pt1 C22 -10.5(12)
C3 C2 Pt1 P2 -105.2(8)
C1 C2 Pt1 P2 90.2(6)
C3 C2 Pt1 P1 58.6(8)
C1 C2 Pt1 P1 -106.0(6)
C130 C125 P1 C131 60.1(7)
C126 C125 P1 C131 -131.5(7)
C130 C125 P1 C137 163.8(6)
C126 C125 P1 C137 -27.9(7)
C130 C125 P1 Pt1 -64.3(6)
C126 C125 P1 Pt1 104.0(7)
C136 C131 P1 C125 -178.4(6)
C132 C131 P1 C125 3.0(8)
C136 C131 P1 C137 72.4(7)
C132 C131 P1 C137 -106.1(7)
C136 C131 P1 Pt1 -54.1(6)
C132 C131 P1 Pt1 127.4(6)
C138 C137 P1 C125 -48.5(6)
C142 C137 P1 C125 138.8(6)
C138 C137 P1 C131 62.8(6)
C142 C137 P1 C131 -109.9(6)
C138 C137 P1 Pt1 -175.9(5)
C142 C137 P1 Pt1 11.3(7)
C22 Pt1 P1 C125 -82.0(3)
C2 Pt1 P1 C125 77.1(3)
P2 Pt1 P1 C125 168.4(3)
C22 Pt1 P1 C131 155.9(3)
C2 Pt1 P1 C131 -45.0(3)
P2 Pt1 P1 C131 46.3(4)
C22 Pt1 P1 C137 42.3(3)
C2 Pt1 P1 C137 -158.6(3)
P2 Pt1 P1 C137 -67.3(3)
C150 C149 P2 C155 7.3(8)
C154 C149 P2 C155 -172.0(7)
C150 C149 P2 C143 116.0(8)
C154 C149 P2 C143 -63.4(8)
C150 C149 P2 Pt1 -126.5(7)
C154 C149 P2 Pt1 54.1(7)
C156 C155 P2 C149 104.3(8)
C160 C155 P2 C149 -81.9(7)
C156 C155 P2 C143 -2.9(9)
C160 C155 P2 C143 170.9(7)
C156 C155 P2 Pt1 -118.6(7)
C160 C155 P2 Pt1 55.2(8)
C148 C143 P2 C149 162.8(8)
C144 C143 P2 C149 -17.5(9)
C148 C143 P2 C155 -89.5(8)
C144 C143 P2 C155 90.2(8)
C148 C143 P2 Pt1 33.8(8)
C144 C143 P2 Pt1 -146.5(7)
C22 Pt1 P2 C149 139.9(3)
C2 Pt1 P2 C149 -19.4(4)
P1 Pt1 P2 C149 -110.4(4)
C22 Pt1 P2 C155 11.6(4)
C2 Pt1 P2 C155 -147.8(4)
P1 Pt1 P2 C155 121.2(4)
C22 Pt1 P2 C143 -103.8(3)
C2 Pt1 P2 C143 96.8(4)
P1 Pt1 P2 C143 5.8(4)
